data_1567722
loop_
_publ_author_name
'Si, Wei-Dan'
'Sheng, Kai'
'Zhang, Chengkai'
'Wang, Zhi'
'Zhang, Shan-Shan'
'Dou, Jian-Min'
'Feng, Lei'
'Gao, Zhi-Yong'
'Tung, Chen-Ho'
'Sun, Di'

_publ_section_title
;
 Bicarbonate insertion triggered self-assembly of chiral octa-gold
 nanoclusters into helical superstructures in the crystalline state
;
_journal_issue 35
_journal_name_full 'Chemical Science'
_journal_page_first 10523
_journal_page_last 10531
_journal_paper_doi 10.1039/D2SC03463H
_journal_volume 13
_journal_year 2022
_chemical_absolute_configuration syn
_chemical_formula_moiety 'C146 H104 Au8 O4 P6 S2'
_chemical_formula_sum 'C146 H104 Au8 O4 P6 S2'
_chemical_formula_weight 3747.96
_space_group_crystal_system orthorhombic
_space_group_IT_number 19
_space_group_name_Hall 'P 2ac 2ab'
_space_group_name_H-M_alt 'P 21 21 21'
_atom_sites_solution_hydrogens geom
_audit_creation_date 2022-06-13
_audit_creation_method
;
Olex2 1.3
(compiled 2020.11.12 svn.r5f609507 for OlexSys, GUI svn.r6408)
;
_audit_update_record
;
2022-06-15 deposited with the CCDC.	2022-08-15 downloaded from the CCDC.
;
_cell_angle_alpha 90
_cell_angle_beta 90
_cell_angle_gamma 90
_cell_formula_units_Z 4
_cell_length_a 20.5564(14)
_cell_length_b 25.7288(16)
_cell_length_c 26.0976(17)
_cell_measurement_reflns_used 9997
_cell_measurement_temperature 100.0
_cell_measurement_theta_max 69.876
_cell_measurement_theta_min 3.231
_cell_volume 13802.8(16)
_computing_cell_refinement 'SAINT V8.40B (?, 2016)'
_computing_data_reduction 'SAINT V8.40B (?, 2016)'
_computing_molecular_graphics 'Olex2 1.3 (Dolomanov et al., 2009)'
_computing_publication_material 'Olex2 1.3 (Dolomanov et al., 2009)'
_computing_structure_refinement 'SHELXL 2018/3 (Sheldrick, 2015)'
_computing_structure_solution 'SHELXT 2018/2 (Sheldrick, 2018)'
_diffrn_ambient_temperature 100.0
_diffrn_detector 'Bruker APEX2 area detector'
_diffrn_detector_type 'CCD area detector'
_diffrn_measured_fraction_theta_full 0.995
_diffrn_measured_fraction_theta_max 0.995
_diffrn_measurement_device 'three-circle diffractometer'
_diffrn_radiation_monochromator 'mirror optics'
_diffrn_radiation_probe x-ray
_diffrn_radiation_type CuK\a
_diffrn_radiation_wavelength 1.54178
_diffrn_reflns_av_R_equivalents 0.0465
_diffrn_reflns_av_unetI/netI 0.0468
_diffrn_reflns_Laue_measured_fraction_full 0.995
_diffrn_reflns_Laue_measured_fraction_max 0.995
_diffrn_reflns_limit_h_max 17
_diffrn_reflns_limit_h_min -24
_diffrn_reflns_limit_k_max 30
_diffrn_reflns_limit_k_min -30
_diffrn_reflns_limit_l_max 31
_diffrn_reflns_limit_l_min -28
_diffrn_reflns_number 80987
_diffrn_reflns_point_group_measured_fraction_full 0.993
_diffrn_reflns_point_group_measured_fraction_max 0.993
_diffrn_reflns_theta_full 67.069
_diffrn_reflns_theta_max 67.069
_diffrn_reflns_theta_min 3.231
_diffrn_source_current 1.1
_diffrn_source_power 0.055
_diffrn_source_type 'Incoatec I\ms'
_diffrn_source_voltage 50.0
_exptl_absorpt_coefficient_mu 16.890
_exptl_absorpt_correction_T_max 0.3220
_exptl_absorpt_correction_T_min 0.1452
_exptl_absorpt_correction_type multi-scan
_exptl_absorpt_process_details
;
SADABS-2016/2 (Bruker,2016/2) was used for absorption correction.
wR2(int) was 0.1228 before and 0.0724 after correction.
The Ratio of minimum to maximum transmission is 0.4509.
The \l/2 correction factor is Not present.
;
_exptl_crystal_colour 'clear light orange'
_exptl_crystal_colour_lustre clear
_exptl_crystal_colour_modifier light
_exptl_crystal_colour_primary orange
_exptl_crystal_density_diffrn 1.804
_exptl_crystal_description needle
_exptl_crystal_F_000 7064
_exptl_crystal_size_max 0.05
_exptl_crystal_size_mid 0.01
_exptl_crystal_size_min 0.01
_refine_diff_density_max 1.206
_refine_diff_density_min -1.896
_refine_diff_density_rms 0.182
_refine_ls_abs_structure_details
;
 Flack x determined using 9812 quotients [(I+)-(I-)]/[(I+)+(I-)]
 (Parsons, Flack and Wagner, Acta Cryst. B69 (2013) 249-259).
;
_refine_ls_abs_structure_Flack 0.041(4)
_refine_ls_extinction_method none
_refine_ls_goodness_of_fit_ref 1.021
_refine_ls_hydrogen_treatment constr
_refine_ls_matrix_type full
_refine_ls_number_parameters 1495
_refine_ls_number_reflns 24480
_refine_ls_number_restraints 1050
_refine_ls_restrained_S_all 1.016
_refine_ls_R_factor_all 0.0479
_refine_ls_R_factor_gt 0.0457
_refine_ls_shift/su_max 0.001
_refine_ls_shift/su_mean 0.000
_refine_ls_structure_factor_coef Fsqd
_refine_ls_weighting_details 'w=1/[\s^2^(Fo^2^)+(0.0459P)^2^+152.9039P] where P=(Fo^2^+2Fc^2^)/3'
_refine_ls_weighting_scheme calc
_refine_ls_wR_factor_gt 0.1107
_refine_ls_wR_factor_ref 0.1122
_reflns_Friedel_coverage 0.854
_reflns_Friedel_fraction_full 0.991
_reflns_Friedel_fraction_max 0.991
_reflns_number_gt 23184
_reflns_number_total 24480
_reflns_threshold_expression 'I > 2\s(I)'
_cod_data_source_file d2sc03463h2.cif
_cod_data_source_block R_Au8d
_cod_database_code 1567722
_shelx_shelxl_version_number 2018/3
_shelx_space_group_comment
;
The symmetry employed for this shelxl refinement is uniquely defined
by the following loop, which should always be used as a source of
symmetry information in preference to the above space-group names.
They are only intended as comments.
;
_shelx_estimated_absorpt_t_max 0.849
_shelx_estimated_absorpt_t_min 0.486
_olex2_refinement_description
;
1. Uiso/Uaniso restraints and constraints
S1 \\sim C7 \\sim C27 \\sim C28 \\sim C82 \\sim C83 \\sim C107 \\sim C120:
within 2A with sigma of 0.004 and sigma for terminal atoms of 0.008 within 2A
P4 \\sim P6 \\sim C6 \\sim C8 \\sim C9 \\sim C12 \\sim C14 \\sim C15 \\sim C16
\\sim C19 \\sim C20 \\sim C25 \\sim C34 \\sim C35 \\sim C36 \\sim C37 \\sim C40
\\sim C41 \\sim C47 \\sim C52 \\sim C56 \\sim C57 \\sim C62 \\sim C64 \\sim C68
\\sim C72 \\sim C74 \\sim C76 \\sim C78 \\sim C84 \\sim C96 \\sim C98 \\sim
C101 \\sim C102 \\sim C106 \\sim C108 \\sim C116 \\sim C118 \\sim C121 \\sim
C126 \\sim C133 \\sim C136 \\sim C138 \\sim C139 \\sim C144: within 2A with
sigma of 0.004 and sigma for terminal atoms of 0.008 within 2A
P3 \\sim P5 \\sim C2 \\sim C4 \\sim C10 \\sim C11 \\sim C13 \\sim C22 \\sim C23
\\sim C30 \\sim C31 \\sim C33 \\sim C42 \\sim C44 \\sim C49 \\sim C51 \\sim C54
\\sim C55 \\sim C58 \\sim C65 \\sim C67 \\sim C71 \\sim C75 \\sim C79 \\sim C85
\\sim C86 \\sim C88 \\sim C90 \\sim C92 \\sim C93 \\sim C95 \\sim C100 \\sim
C105 \\sim C110 \\sim C114 \\sim C117 \\sim C122 \\sim C123 \\sim C127 \\sim
C129 \\sim C131 \\sim C134 \\sim C137 \\sim C141 \\sim C143 \\sim C146: within
2A with sigma of 0.004 and sigma for terminal atoms of 0.008 within 2A
P1 \\sim P2 \\sim C5 \\sim C17 \\sim C18 \\sim C21 \\sim C24 \\sim C26 \\sim
C29 \\sim C32 \\sim C38 \\sim C39 \\sim C43 \\sim C45 \\sim C46 \\sim C48 \\sim
C50 \\sim C53 \\sim C60 \\sim C61 \\sim C63 \\sim C66 \\sim C70 \\sim C77 \\sim
C80 \\sim C81 \\sim C87 \\sim C91 \\sim C94 \\sim C97 \\sim C99 \\sim C103
\\sim C104 \\sim C109 \\sim C112 \\sim C113 \\sim C115 \\sim C119 \\sim C124
\\sim C128 \\sim C130 \\sim C132 \\sim C135 \\sim C140 \\sim C145 \\sim C148:
within 2A with sigma of 0.004 and sigma for terminal atoms of 0.008 within 2A
S2 \\sim O1 \\sim O4 \\sim C1 \\sim C3 \\sim C59 \\sim C69 \\sim C89 \\sim C111
\\sim C125: within 2A with sigma of 0.004 and sigma for terminal atoms of 0.008
within 2A
2.a Aromatic/amide H refined with riding coordinates:
 C1(H1), C5(H5), C6(H6), C7(H7), C8(H8), C9(H9), C10(H10), C11(H11), C13(H13),
 C15(H15), C16(H16), C17(H17), C18(H18), C19(H19), C21(H21), C22(H22), C24(H24),
  C25(H25), C27(H27), C29(H29), C31(H31), C33(H33), C35(H35), C36(H36),
 C37(H37), C39(H39), C41(H41), C42(H42), C43(H43), C44(H44), C45(H45), C46(H46),
  C47(H47), C50(H50), C51(H51), C52(H52), C53(H53), C54(H54), C58(H58),
 C59(H59), C60(H60), C61(H61), C62(H62), C63(H63), C64(H64), C65(H65), C66(H66),
  C67(H67), C69(H69), C71(H71), C72(H72), C74(H74), C75(H75), C76(H76),
 C79(H79), C80(H80), C81(H81), C84(H84), C85(H85), C88(H88), C90(H90), C91(H91),
  C92(H92), C94(H94), C98(H98), C99(H99), C101(H101), C102(H102), C105(H105),
 C106(H106), C107(H107), C108(H108), C109(H109), C110(H110), C112(H112),
 C113(H113), C114(H114), C115(H115), C116(H116), C118(H118), C119(H119),
 C120(H120), C121(H121), C122(H122), C123(H123), C125(H125), C126(H126),
 C127(H127), C129(H129), C130(H130), C131(H131), C132(H132), C135(H135),
 C137(H137), C138(H138), C139(H139), C140(H140), C141(H141), C142(H142),
 C143(H143), C144(H144), C145(H145), C146(H146), C148(H148)
;
_smtbx_masks_void_probe_radius 1.2
_smtbx_masks_void_truncation_radius 1.2
_olex2_submission_special_instructions 'No special instructions were received'

loop_
_space_group_symop_operation_xyz
'x, y, z'
'-x+1/2, -y, z+1/2'
'-x, y+1/2, -z+1/2'
'x+1/2, -y+1/2, -z'

loop_
_atom_site_label
_atom_site_type_symbol
_atom_site_fract_x
_atom_site_fract_y
_atom_site_fract_z
_atom_site_U_iso_or_equiv
_atom_site_adp_type
_atom_site_occupancy
_atom_site_site_symmetry_order
_atom_site_calc_flag
_atom_site_refinement_flags_posn
_atom_site_refinement_flags_adp
_atom_site_refinement_flags_occupancy
_atom_site_disorder_assembly
_atom_site_disorder_group
Au1 Au 0.76309(3) 0.45108(3) 0.67781(2) 0.03299(15) Uani 1 1 d . . . . .
Au2 Au 0.61986(3) 0.46605(3) 0.63028(3) 0.03356(15) Uani 1 1 d . . . . .
Au3 Au 0.54400(3) 0.38192(3) 0.62808(3) 0.03392(15) Uani 1 1 d . . . . .
Au4 Au 0.67299(3) 0.37263(3) 0.64277(3) 0.03320(15) Uani 1 1 d . . . . .
Au5 Au 0.74924(3) 0.36433(3) 0.73567(3) 0.03462(15) Uani 1 1 d . . . . .
Au6 Au 0.65566(3) 0.43890(3) 0.73283(3) 0.03393(15) Uani 1 1 d . . . . .
Au7 Au 0.49909(3) 0.47247(3) 0.69389(3) 0.03648(16) Uani 1 1 d . . . . .
Au8 Au 0.71567(3) 0.55736(3) 0.68871(3) 0.03524(15) Uani 1 1 d . . . . .
S1 S 0.6257(2) 0.55850(15) 0.63383(15) 0.0352(8) Uani 1 1 d . U . . .
S2 S 0.5529(2) 0.45408(16) 0.77174(16) 0.0385(9) Uani 1 1 d . U . . .
P1 P 0.7804(2) 0.29364(16) 0.78304(16) 0.0368(9) Uani 1 1 d . U . . .
P2 P 0.7149(2) 0.29122(15) 0.62812(16) 0.0335(8) Uani 1 1 d . U . . .
P3 P 0.4527(2) 0.33071(17) 0.63621(18) 0.0397(9) Uani 1 1 d . U . . .
P4 P 0.8437(2) 0.48225(16) 0.62339(17) 0.0358(8) Uani 1 1 d . U . . .
P5 P 0.4338(2) 0.49935(18) 0.62880(19) 0.0425(9) Uani 1 1 d . U . . .
P6 P 0.7854(2) 0.56101(17) 0.75586(16) 0.0373(9) Uani 1 1 d . U . . .
O1 O 0.4757(10) 0.4492(7) 0.8691(7) 0.089(4) Uani 1 1 d . U . . .
O2 O 0.6246(9) 0.7245(5) 0.5900(7) 0.068(4) Uani 1 1 d . . . . .
O3 O 0.6626(10) 0.6680(5) 0.6478(6) 0.079(5) Uani 1 1 d . . . . .
O4 O 0.5130(11) 0.4997(8) 0.9299(7) 0.098(5) Uani 1 1 d . U . . .
C1 C 0.5802(10) 0.5592(7) 0.7704(8) 0.050(3) Uani 1 1 d . U . . .
H1 H 0.598655 0.552948 0.737619 0.060 Uiso 1 1 calc R U . . .
C2 C 0.4477(10) 0.3923(8) 0.5087(7) 0.048(2) Uani 1 1 d . U . . .
C3 C 0.5029(14) 0.4883(10) 0.8832(9) 0.072(3) Uani 1 1 d . U . . .
C4 C 0.4508(9) 0.2731(7) 0.5979(7) 0.041(2) Uani 1 1 d . U . . .
C5 C 0.9046(8) 0.3214(6) 0.6114(7) 0.036(2) Uani 1 1 d . U . . .
H5 H 0.928411 0.343587 0.589198 0.043 Uiso 1 1 calc R U . . .
C6 C 0.9979(9) 0.6001(7) 0.6479(8) 0.043(2) Uani 1 1 d . U . . .
H6 H 0.971786 0.605190 0.618315 0.052 Uiso 1 1 calc R U . . .
C7 C 0.6596(11) 0.5683(7) 0.4808(7) 0.049(3) Uani 1 1 d . U . . .
H7 H 0.667521 0.544695 0.453470 0.059 Uiso 1 1 calc R U . . .
C8 C 0.9966(9) 0.4147(7) 0.6953(7) 0.043(2) Uani 1 1 d . U . . .
H8 H 1.002327 0.390149 0.722174 0.051 Uiso 1 1 calc R U . . .
C9 C 0.8104(11) 0.7135(7) 0.5878(9) 0.054(3) Uani 1 1 d . U . . .
H9 H 0.789794 0.723996 0.556919 0.065 Uiso 1 1 calc R U . . .
C10 C 0.5119(9) 0.2495(7) 0.5858(7) 0.041(2) Uani 1 1 d . U . . .
H10 H 0.551012 0.264304 0.598528 0.049 Uiso 1 1 calc R U . . .
C11 C 0.4707(11) 0.6534(8) 0.6480(9) 0.058(3) Uani 1 1 d . U . . .
H11 H 0.484505 0.675297 0.675227 0.069 Uiso 1 1 calc R U . . .
C12 C 0.8995(8) 0.5738(6) 0.6983(7) 0.040(2) Uani 1 1 d . U . . .
C13 C 0.4689(10) 0.3238(8) 0.7933(8) 0.052(3) Uani 1 1 d . U . . .
H13 H 0.481094 0.347699 0.819336 0.063 Uiso 1 1 calc R U . . .
C14 C 0.8726(9) 0.5585(7) 0.7441(7) 0.0402(19) Uani 1 1 d . U . . .
C15 C 1.0770(9) 0.5823(7) 0.7355(9) 0.049(3) Uani 1 1 d . U . . .
H15 H 1.104860 0.574899 0.763616 0.058 Uiso 1 1 calc R U . . .
C16 C 1.0511(9) 0.4360(7) 0.6699(7) 0.043(2) Uani 1 1 d . U . . .
H16 H 1.093955 0.427020 0.680234 0.052 Uiso 1 1 calc R U . . .
C17 C 0.7525(12) 0.2797(8) 0.8896(7) 0.057(3) Uani 1 1 d . U . . .
H17 H 0.795514 0.266785 0.893583 0.068 Uiso 1 1 calc R U . . .
C18 C 0.6565(9) 0.2908(7) 0.5324(6) 0.040(2) Uani 1 1 d . U . . .
H18 H 0.630996 0.318568 0.545569 0.048 Uiso 1 1 calc R U . . .
C19 C 0.9149(8) 0.5483(7) 0.7863(7) 0.041(2) Uani 1 1 d . U . . .
H19 H 0.896749 0.536207 0.817572 0.050 Uiso 1 1 calc R U . . .
C20 C 0.9698(8) 0.5819(7) 0.6932(8) 0.042(2) Uani 1 1 d . U . . .
C21 C 0.6165(10) 0.1582(7) 0.6680(7) 0.048(3) Uani 1 1 d . U . . .
H21 H 0.612690 0.123362 0.656399 0.058 Uiso 1 1 calc R U . . .
C22 C 0.2597(10) 0.3592(7) 0.6364(8) 0.051(3) Uani 1 1 d . U . . .
H22 H 0.223845 0.345787 0.655289 0.061 Uiso 1 1 calc R U . . .
C23 C 0.4999(11) 0.4148(8) 0.4796(7) 0.050(2) Uani 1 1 d . U . . .
C24 C 0.8389(9) 0.3203(6) 0.6085(6) 0.035(2) Uani 1 1 d . U . . .
H24 H 0.817087 0.342297 0.584835 0.042 Uiso 1 1 calc R U . . .
C25 C 0.9803(9) 0.4848(7) 0.6166(7) 0.042(2) Uani 1 1 d . U . . .
H25 H 0.974691 0.509240 0.589613 0.050 Uiso 1 1 calc R U . . .
C26 C 0.7084(9) 0.2698(6) 0.5625(6) 0.036(2) Uani 1 1 d . U . . .
C27 C 0.6552(11) 0.6202(7) 0.4721(7) 0.050(3) Uani 1 1 d . U . . .
H27 H 0.657010 0.632745 0.437886 0.060 Uiso 1 1 calc R U . . .
C28 C 0.6442(9) 0.5859(7) 0.5709(7) 0.041(2) Uani 1 1 d . U . . .
C29 C 0.7816(11) 0.0603(8) 0.6554(7) 0.053(3) Uani 1 1 d . U . . .
H29 H 0.776304 0.026185 0.641997 0.064 Uiso 1 1 calc R U . . .
C30 C 0.4464(10) 0.3085(7) 0.7012(8) 0.048(2) Uani 1 1 d . U . . .
C31 C 0.5030(10) 0.4833(8) 0.5401(7) 0.047(2) Uani 1 1 d . U . . .
H31 H 0.524733 0.513101 0.552928 0.057 Uiso 1 1 calc R U . . .
C32 C 0.7302(10) 0.2949(8) 0.8414(7) 0.048(2) Uani 1 1 d . U . . .
C33 C 0.5223(10) 0.3877(8) 0.4337(8) 0.050(3) Uani 1 1 d . U . . .
H33 H 0.556383 0.401467 0.413237 0.060 Uiso 1 1 calc R U . . .
C34 C 0.7759(8) 0.6223(7) 0.7908(7) 0.040(2) Uani 1 1 d . U . . .
C35 C 0.8274(10) 0.7500(7) 0.6240(8) 0.053(3) Uani 1 1 d . U . . .
H35 H 0.821180 0.786070 0.617891 0.064 Uiso 1 1 calc R U . . .
C36 C 0.7485(9) 0.6638(7) 0.7633(7) 0.043(2) Uani 1 1 d . U . . .
H36 H 0.730532 0.659373 0.730042 0.052 Uiso 1 1 calc R U . . .
C37 C 0.7317(10) 0.4361(7) 0.8749(7) 0.046(3) Uani 1 1 d . U . . .
H37 H 0.719297 0.409165 0.897876 0.055 Uiso 1 1 calc R U . . .
C38 C 0.9050(8) 0.2542(6) 0.6781(7) 0.038(2) Uani 1 1 d . U . . .
C39 C 0.5856(10) 0.2253(7) 0.7269(8) 0.048(3) Uani 1 1 d . U . . .
H39 H 0.561790 0.235973 0.756235 0.057 Uiso 1 1 calc R U . . .
C40 C 0.9258(8) 0.4651(7) 0.6415(7) 0.039(2) Uani 1 1 d . U . . .
C41 C 0.7849(10) 0.4301(7) 0.8447(7) 0.045(3) Uani 1 1 d . U . . .
H41 H 0.810408 0.399464 0.847833 0.054 Uiso 1 1 calc R U . . .
C42 C 0.3312(9) 0.4694(7) 0.6893(8) 0.048(3) Uani 1 1 d . U . . .
H42 H 0.361966 0.449067 0.707528 0.058 Uiso 1 1 calc R U . . .
C43 C 0.8997(10) 0.3367(7) 0.7986(7) 0.046(2) Uani 1 1 d . U . . .
H43 H 0.880912 0.365461 0.781208 0.056 Uiso 1 1 calc R U . . .
C44 C 0.3954(10) 0.2497(7) 0.5765(7) 0.045(2) Uani 1 1 d . U . . .
H44 H 0.354109 0.264816 0.583396 0.054 Uiso 1 1 calc R U . . .
C45 C 0.8873(10) 0.2512(7) 0.8315(7) 0.047(2) Uani 1 1 d . U . . .
H45 H 0.860203 0.221910 0.837320 0.056 Uiso 1 1 calc R U . . .
C46 C 0.7339(9) 0.2107(7) 0.4938(7) 0.042(2) Uani 1 1 d . U . . .
H46 H 0.761676 0.184577 0.480150 0.051 Uiso 1 1 calc R U . . .
C47 C 0.8626(10) 0.4306(8) 0.4748(8) 0.050(3) Uani 1 1 d . U . . .
H47 H 0.895775 0.427323 0.449728 0.060 Uiso 1 1 calc R U . . .
C48 C 0.6646(9) 0.2447(7) 0.6608(7) 0.040(2) Uani 1 1 d . U . . .
C49 C 0.4464(10) 0.5672(7) 0.6146(8) 0.050(2) Uani 1 1 d . U . . .
C50 C 0.6262(9) 0.2601(7) 0.7019(7) 0.044(2) Uani 1 1 d . U . . .
H50 H 0.627813 0.295152 0.713207 0.053 Uiso 1 1 calc R U . . .
C51 C 0.5270(10) 0.4631(8) 0.4970(7) 0.048(3) Uani 1 1 d . U . . .
H51 H 0.560756 0.480002 0.478555 0.057 Uiso 1 1 calc R U . . .
C52 C 1.0408(9) 0.4700(7) 0.6299(7) 0.044(2) Uani 1 1 d . U . . .
H52 H 1.077069 0.483177 0.611486 0.053 Uiso 1 1 calc R U . . .
C53 C 0.7300(10) 0.1396(7) 0.7673(7) 0.045(2) Uani 1 1 d . U . . .
H53 H 0.706758 0.114045 0.786134 0.054 Uiso 1 1 calc R U . . .
C54 C 0.5147(10) 0.2025(7) 0.5538(7) 0.044(3) Uani 1 1 d . U . . .
H54 H 0.554335 0.184467 0.548073 0.053 Uiso 1 1 calc R U . . .
C55 C 0.4227(10) 0.4166(7) 0.5541(7) 0.045(2) Uani 1 1 d . U . . .
C56 C 0.8401(8) 0.5528(6) 0.6138(6) 0.0368(19) Uani 1 1 d . U . . .
C57 C 0.8517(9) 0.6452(7) 0.6424(8) 0.044(2) Uani 1 1 d . U . . .
C58 C 0.4753(10) 0.3372(8) 0.7404(8) 0.051(3) Uani 1 1 d . U . . .
H58 H 0.500346 0.366847 0.731604 0.061 Uiso 1 1 calc R U . . .
C59 C 0.5803(11) 0.6096(8) 0.7910(8) 0.055(3) Uani 1 1 d . U . . .
H59 H 0.597376 0.637523 0.771357 0.066 Uiso 1 1 calc R U . . .
C60 C 0.6795(9) 0.2284(7) 0.4653(7) 0.043(3) Uani 1 1 d . U . . .
H60 H 0.667662 0.211988 0.434012 0.052 Uiso 1 1 calc R U . . .
C61 C 1.0421(9) 0.2555(6) 0.6861(7) 0.042(2) Uani 1 1 d . U . . .
H61 H 1.088239 0.255943 0.687969 0.051 Uiso 1 1 calc R U . . .
C62 C 0.9354(9) 0.4297(7) 0.6809(7) 0.042(2) Uani 1 1 d . U . . .
H62 H 0.898811 0.415640 0.698256 0.050 Uiso 1 1 calc R U . . .
C63 C 0.9916(11) 0.2992(7) 0.8454(8) 0.052(3) Uani 1 1 d . U . . .
H63 H 1.031847 0.301871 0.863004 0.062 Uiso 1 1 calc R U . . .
C64 C 0.7154(10) 0.5197(7) 0.8357(7) 0.045(2) Uani 1 1 d . U . . .
H64 H 0.691431 0.551157 0.832779 0.054 Uiso 1 1 calc R U . . .
C65 C 0.3015(10) 0.5224(8) 0.6182(9) 0.054(3) Uani 1 1 d . U . . .
H65 H 0.313209 0.538392 0.586726 0.065 Uiso 1 1 calc R U . . .
C66 C 0.7462(9) 0.2313(7) 0.5409(7) 0.041(2) Uani 1 1 d . U . . .
H66 H 0.782355 0.218586 0.559689 0.049 Uiso 1 1 calc R U . . .
C67 C 0.4273(11) 0.5883(8) 0.5687(9) 0.057(3) Uani 1 1 d . U . . .
H67 H 0.409059 0.567524 0.542265 0.068 Uiso 1 1 calc R U . . .
C68 C 0.8606(8) 0.5869(6) 0.6516(7) 0.038(2) Uani 1 1 d . U . . .
C69 C 0.5547(11) 0.6199(9) 0.8418(8) 0.058(3) Uani 1 1 d . U . . .
H69 H 0.553928 0.654083 0.855500 0.070 Uiso 1 1 calc R U . . .
C70 C 0.9390(8) 0.2895(6) 0.6477(7) 0.037(2) Uani 1 1 d . U . . .
C71 C 0.4356(12) 0.6394(8) 0.5630(10) 0.062(3) Uani 1 1 d . U . . .
H71 H 0.428513 0.653570 0.529798 0.075 Uiso 1 1 calc R U . . .
C72 C 1.0663(9) 0.6111(7) 0.6461(8) 0.046(3) Uani 1 1 d . U . . .
H72 H 1.087052 0.623042 0.615805 0.056 Uiso 1 1 calc R U . . .
C74 C 0.8116(9) 0.5713(6) 0.5684(7) 0.041(2) Uani 1 1 d . U . . .
H74 H 0.797391 0.546533 0.543861 0.049 Uiso 1 1 calc R U . . .
C75 C 0.3977(10) 0.2062(7) 0.5460(7) 0.048(3) Uani 1 1 d . U . . .
H75 H 0.358731 0.190285 0.534154 0.057 Uiso 1 1 calc R U . . .
C76 C 0.8787(10) 0.4529(8) 0.5227(7) 0.046(2) Uani 1 1 d . U . . .
H76 H 0.921532 0.464986 0.529265 0.055 Uiso 1 1 calc R U . . .
C77 C 0.8354(9) 0.2519(6) 0.6775(6) 0.038(2) Uani 1 1 d . U . . .
C78 C 0.8299(9) 0.4569(7) 0.5603(7) 0.040(2) Uani 1 1 d . U . . .
C79 C 0.4574(10) 0.1860(7) 0.5328(7) 0.048(3) Uani 1 1 d . U . . .
H79 H 0.458939 0.159134 0.507864 0.057 Uiso 1 1 calc R U . . .
C80 C 0.9688(10) 0.3404(7) 0.8165(8) 0.049(3) Uani 1 1 d . U . . .
H80 H 0.995478 0.369492 0.808509 0.059 Uiso 1 1 calc R U . . .
C81 C 0.6668(11) 0.3126(8) 0.8361(7) 0.054(3) Uani 1 1 d . U . . .
H81 H 0.650680 0.323447 0.803746 0.064 Uiso 1 1 calc R U . . .
C82 C 0.6450(10) 0.6385(7) 0.5630(7) 0.046(2) Uani 1 1 d . U . . .
C83 C 0.6439(11) 0.6801(7) 0.6045(8) 0.048(3) Uani 1 1 d . U . . .
C84 C 0.7662(10) 0.4351(7) 0.5480(7) 0.046(2) Uani 1 1 d . U . . .
H84 H 0.733038 0.434127 0.573327 0.056 Uiso 1 1 calc R U . . .
C85 C 0.1767(11) 0.4349(9) 0.5348(9) 0.059(3) Uani 1 1 d . U . . .
H85 H 0.133385 0.442487 0.524553 0.070 Uiso 1 1 calc R U . . .
C86 C 0.2484(10) 0.3922(8) 0.5947(8) 0.054(2) Uani 1 1 d . U . . .
C87 C 0.8020(8) 0.2865(6) 0.6405(6) 0.0363(19) Uani 1 1 d . U . . .
C88 C 0.1868(11) 0.4055(8) 0.5750(9) 0.057(3) Uani 1 1 d . U . . .
H88 H 0.149715 0.392106 0.592161 0.068 Uiso 1 1 calc R U . . .
C89 C 0.5523(10) 0.5175(7) 0.7986(7) 0.048(2) Uani 1 1 d . U . . .
C90 C 0.4199(10) 0.2591(8) 0.7146(8) 0.050(3) Uani 1 1 d . U . . .
H90 H 0.404253 0.236871 0.688282 0.060 Uiso 1 1 calc R U . . .
C91 C 0.9541(10) 0.2525(8) 0.8485(8) 0.049(3) Uani 1 1 d . U . . .
H91 H 0.973402 0.221876 0.862019 0.059 Uiso 1 1 calc R U . . .
C92 C 0.3186(10) 0.3465(7) 0.6496(8) 0.049(2) Uani 1 1 d . U . . .
H92 H 0.323187 0.326383 0.679917 0.059 Uiso 1 1 calc R U . . .
C93 C 0.3494(9) 0.4967(7) 0.6471(8) 0.048(2) Uani 1 1 d . U . . .
C94 C 0.6491(12) 0.2996(9) 0.9273(8) 0.061(3) Uani 1 1 d . U . . .
H94 H 0.621532 0.300819 0.956473 0.073 Uiso 1 1 calc R U . . .
C95 C 0.4505(9) 0.4662(7) 0.5683(7) 0.045(2) Uani 1 1 d . U . . .
C96 C 0.7674(9) 0.5122(7) 0.8052(7) 0.042(2) Uani 1 1 d . U . . .
C97 C 0.7966(10) 0.1627(7) 0.6923(7) 0.045(2) Uani 1 1 d . U . . .
C98 C 0.8550(10) 0.7316(7) 0.6714(8) 0.049(3) Uani 1 1 d . U . . .
H98 H 0.863658 0.755746 0.698090 0.059 Uiso 1 1 calc R U . . .
C99 C 0.6583(10) 0.1912(7) 0.6441(7) 0.045(2) Uani 1 1 d . U . . .
H99 H 0.683727 0.179058 0.616102 0.054 Uiso 1 1 calc R U . . .
C100 C 0.3772(9) 0.3598(7) 0.6234(7) 0.046(2) Uani 1 1 d . U . . .
C101 C 0.8008(11) 0.4134(8) 0.4630(8) 0.052(3) Uani 1 1 d . U . . .
H101 H 0.791071 0.400084 0.429936 0.063 Uiso 1 1 calc R U . . .
C102 C 0.8686(9) 0.6813(6) 0.6789(8) 0.045(2) Uani 1 1 d . U . . .
H102 H 0.889953 0.670518 0.709333 0.054 Uiso 1 1 calc R U . . .
C103 C 0.7595(10) 0.1263(7) 0.7215(7) 0.048(2) Uani 1 1 d . U . . .
C104 C 0.7702(9) 0.2288(6) 0.7565(6) 0.040(2) Uani 1 1 d . U . . .
C105 C 0.2915(11) 0.4400(9) 0.5214(8) 0.058(3) Uani 1 1 d . U . . .
H105 H 0.327524 0.448598 0.500288 0.069 Uiso 1 1 calc R U . . .
C106 C 0.8030(9) 0.6227(7) 0.5575(7) 0.045(2) Uani 1 1 d . U . . .
H106 H 0.784640 0.633732 0.525940 0.054 Uiso 1 1 calc R U . . .
C107 C 0.6484(10) 0.6550(7) 0.5114(7) 0.048(3) Uani 1 1 d . U . . .
H107 H 0.645981 0.691110 0.503824 0.058 Uiso 1 1 calc R U . . .
C108 C 0.7495(10) 0.7154(8) 0.7898(8) 0.051(3) Uani 1 1 d . U . . .
H108 H 0.737357 0.746065 0.772001 0.061 Uiso 1 1 calc R U . . .
C109 C 0.8248(11) 0.1459(7) 0.6467(7) 0.048(3) Uani 1 1 d . U . . .
H109 H 0.848912 0.170536 0.627363 0.058 Uiso 1 1 calc R U . . .
C110 C 0.4164(10) 0.2427(8) 0.7659(8) 0.051(3) Uani 1 1 d . U . . .
H110 H 0.396213 0.210819 0.774899 0.061 Uiso 1 1 calc R U . . .
C111 C 0.5289(12) 0.5264(9) 0.8485(9) 0.061(2) Uani 1 1 d . U . . .
C112 C 0.6258(12) 0.3142(9) 0.8813(8) 0.059(3) Uani 1 1 d . U . . .
H112 H 0.582039 0.325594 0.878362 0.071 Uiso 1 1 calc R U . . .
C113 C 0.9390(9) 0.2210(7) 0.7140(7) 0.042(2) Uani 1 1 d . U . . .
H113 H 0.915465 0.198056 0.735681 0.051 Uiso 1 1 calc R U . . .
C114 C 0.4453(10) 0.2768(7) 0.8052(8) 0.050(3) Uani 1 1 d . U . . .
H114 H 0.447195 0.265225 0.839684 0.060 Uiso 1 1 calc R U . . .
C115 C 1.0066(9) 0.2231(7) 0.7163(7) 0.044(2) Uani 1 1 d . U . . .
H115 H 1.028736 0.201085 0.739815 0.052 Uiso 1 1 calc R U . . .
C116 C 0.9806(9) 0.5553(7) 0.7832(7) 0.044(2) Uani 1 1 d . U . . .
H116 H 1.007061 0.548605 0.812329 0.053 Uiso 1 1 calc R U . . .
C117 C 0.3035(10) 0.4120(8) 0.5658(8) 0.053(2) Uani 1 1 d . U . . .
C118 C 0.7679(10) 0.7176(8) 0.8399(8) 0.054(3) Uani 1 1 d . U . . .
H118 H 0.763581 0.749739 0.857445 0.065 Uiso 1 1 calc R U . . .
C119 C 0.8204(11) 0.0964(7) 0.6277(8) 0.051(3) Uani 1 1 d . U . . .
H119 H 0.842387 0.086585 0.597201 0.061 Uiso 1 1 calc R U . . .
C120 C 0.6518(10) 0.5503(7) 0.5318(7) 0.046(2) Uani 1 1 d . U . . .
H120 H 0.651789 0.514089 0.538956 0.055 Uiso 1 1 calc R U . . .
C121 C 1.1001(9) 0.6032(7) 0.6910(8) 0.048(3) Uani 1 1 d . U . . .
H121 H 1.144544 0.613411 0.691050 0.058 Uiso 1 1 calc R U . . .
C122 C 0.4677(11) 0.6002(7) 0.6552(8) 0.052(3) Uani 1 1 d . U . . .
H122 H 0.479948 0.585540 0.687176 0.063 Uiso 1 1 calc R U . . .
C123 C 0.2177(10) 0.4984(8) 0.6774(8) 0.054(3) Uani 1 1 d . U . . .
H123 H 0.173263 0.497918 0.687549 0.065 Uiso 1 1 calc R U . . .
C124 C 0.8646(9) 0.2952(7) 0.8061(7) 0.042(2) Uani 1 1 d . U . . .
C125 C 0.5318(11) 0.5784(9) 0.8693(9) 0.061(3) Uani 1 1 d . U . . .
H125 H 0.517266 0.584038 0.903402 0.073 Uiso 1 1 calc R U . . .
C126 C 0.8023(10) 0.4669(7) 0.8102(7) 0.046(2) Uani 1 1 d . U . . .
H126 H 0.839319 0.461357 0.789068 0.055 Uiso 1 1 calc R U . . .
C127 C 0.2304(10) 0.4561(9) 0.5061(9) 0.060(3) Uani 1 1 d . U . . .
H127 H 0.224194 0.479488 0.478340 0.072 Uiso 1 1 calc R U . . .
C128 C 0.7969(9) 0.2154(7) 0.7099(6) 0.039(2) Uani 1 1 d . U . . .
C129 C 0.4183(10) 0.3461(8) 0.4899(7) 0.049(3) Uani 1 1 d . U . . .
H129 H 0.379363 0.334360 0.505703 0.059 Uiso 1 1 calc R U . . .
C130 C 0.6431(9) 0.2712(7) 0.4845(7) 0.043(2) Uani 1 1 d . U . . .
H130 H 0.609604 0.286244 0.464294 0.052 Uiso 1 1 calc R U . . .
C131 C 0.2360(10) 0.5250(8) 0.6352(8) 0.055(3) Uani 1 1 d . U . . .
H131 H 0.205183 0.545270 0.616940 0.066 Uiso 1 1 calc R U . . .
C132 C 1.0074(9) 0.2895(6) 0.6507(7) 0.041(2) Uani 1 1 d . U . . .
H132 H 1.031490 0.312131 0.629146 0.049 Uiso 1 1 calc R U . . .
C133 C 0.8236(10) 0.6606(7) 0.5969(8) 0.049(2) Uani 1 1 d . U . . .
C134 C 0.3656(10) 0.3976(8) 0.5809(8) 0.047(2) Uani 1 1 d . U . . .
C135 C 0.7495(11) 0.0736(7) 0.7034(7) 0.053(3) Uani 1 1 d . U . . .
H135 H 0.723715 0.049214 0.721792 0.064 Uiso 1 1 calc R U . . .
C136 C 1.0093(9) 0.5724(7) 0.7376(8) 0.045(2) Uani 1 1 d . U . . .
C137 C 0.4430(10) 0.3181(8) 0.4508(7) 0.050(3) Uani 1 1 d . U . . .
H137 H 0.427935 0.283952 0.443555 0.060 Uiso 1 1 calc R U . . .
C138 C 0.7921(10) 0.6766(8) 0.8658(9) 0.056(3) Uani 1 1 d . U . . .
H138 H 0.805701 0.680358 0.900430 0.067 Uiso 1 1 calc R U . . .
C139 C 0.7542(11) 0.4160(8) 0.4999(7) 0.051(3) Uani 1 1 d . U . . .
H139 H 0.711608 0.404165 0.492029 0.061 Uiso 1 1 calc R U . . .
C140 C 0.5800(10) 0.1747(8) 0.7086(8) 0.049(3) Uani 1 1 d . U . . .
H140 H 0.550353 0.151400 0.724447 0.059 Uiso 1 1 calc R U . . .
C141 C 0.4923(10) 0.3417(8) 0.4211(8) 0.051(3) Uani 1 1 d . U . . .
H141 H 0.505554 0.324772 0.390490 0.061 Uiso 1 1 calc R U . . .
C142 C 0.7971(9) 0.6262(7) 0.8401(7) 0.047(4) Uani 1 1 d . . . . .
H142 H 0.814583 0.596828 0.857395 0.056 Uiso 1 1 calc R U . . .
C143 C 0.4539(12) 0.6743(9) 0.6023(9) 0.063(3) Uani 1 1 d . U . . .
H143 H 0.454486 0.710791 0.596842 0.076 Uiso 1 1 calc R U . . .
C144 C 0.6953(10) 0.4816(7) 0.8724(7) 0.046(3) Uani 1 1 d . U . . .
H144 H 0.658760 0.487075 0.893964 0.055 Uiso 1 1 calc R U . . .
C145 C 0.7110(12) 0.2834(9) 0.9324(8) 0.061(3) Uani 1 1 d . U . . .
H145 H 0.726917 0.274321 0.965377 0.073 Uiso 1 1 calc R U . . .
C146 C 0.2641(9) 0.4718(8) 0.7061(8) 0.050(3) Uani 1 1 d . U . . .
H146 H 0.251644 0.455069 0.736969 0.060 Uiso 1 1 calc R U . . .
C148 C 0.7340(10) 0.1896(7) 0.7858(7) 0.043(2) Uani 1 1 d . U . . .
H148 H 0.713611 0.198606 0.817244 0.051 Uiso 1 1 calc R U . . .

loop_
_atom_site_aniso_label
_atom_site_aniso_U_11
_atom_site_aniso_U_22
_atom_site_aniso_U_33
_atom_site_aniso_U_23
_atom_site_aniso_U_13
_atom_site_aniso_U_12
Au1 0.0303(3) 0.0313(3) 0.0373(3) -0.0009(3) -0.0005(3) -0.0035(3)
Au2 0.0305(3) 0.0312(3) 0.0389(3) -0.0014(3) 0.0025(3) -0.0024(3)
Au3 0.0308(3) 0.0314(3) 0.0396(3) -0.0028(3) 0.0008(3) -0.0048(3)
Au4 0.0305(3) 0.0304(3) 0.0387(3) -0.0044(3) 0.0023(3) -0.0014(3)
Au5 0.0359(4) 0.0310(3) 0.0370(3) -0.0016(3) -0.0009(3) 0.0011(3)
Au6 0.0353(4) 0.0306(3) 0.0359(3) -0.0036(3) 0.0017(3) -0.0004(3)
Au7 0.0325(3) 0.0363(3) 0.0406(4) -0.0080(3) 0.0027(3) -0.0044(3)
Au8 0.0302(3) 0.0388(4) 0.0367(3) -0.0036(3) 0.0008(3) 0.0025(3)
S1 0.035(2) 0.0328(19) 0.0374(19) -0.0032(16) -0.0004(16) -0.0008(16)
S2 0.036(2) 0.0346(19) 0.045(2) -0.0084(17) 0.0047(17) -0.0060(17)
P1 0.043(2) 0.0310(18) 0.0368(19) 0.0026(16) -0.0054(17) -0.0025(17)
P2 0.0353(19) 0.0286(17) 0.0366(18) -0.0006(15) 0.0008(16) 0.0018(15)
P3 0.036(2) 0.0364(19) 0.046(2) -0.0055(17) 0.0043(18) -0.0109(17)
P4 0.0326(19) 0.0341(19) 0.0408(19) -0.0019(16) 0.0030(17) -0.0005(16)
P5 0.037(2) 0.041(2) 0.050(2) -0.0099(19) 0.0029(18) -0.0025(17)
P6 0.035(2) 0.0362(19) 0.041(2) -0.0044(17) -0.0002(16) -0.0005(17)
O1 0.108(10) 0.084(9) 0.076(8) -0.006(8) 0.029(8) -0.037(8)
O2 0.089(12) 0.022(6) 0.093(11) -0.010(7) 0.005(9) -0.002(7)
O3 0.135(16) 0.029(7) 0.072(10) -0.033(7) -0.006(11) 0.011(8)
O4 0.113(10) 0.100(10) 0.080(9) -0.014(8) -0.001(9) -0.040(9)
C1 0.050(5) 0.041(5) 0.059(5) -0.006(5) 0.008(5) -0.001(5)
C2 0.047(4) 0.049(4) 0.047(4) -0.010(4) 0.000(4) 0.004(4)
C3 0.082(6) 0.071(6) 0.062(6) -0.009(5) 0.011(6) -0.022(6)
C4 0.040(4) 0.038(4) 0.046(4) -0.007(4) -0.001(4) -0.006(4)
C5 0.034(5) 0.030(4) 0.045(5) -0.007(4) 0.002(4) 0.001(4)
C6 0.030(5) 0.038(5) 0.062(5) -0.010(5) 0.006(5) 0.010(4)
C7 0.061(6) 0.042(5) 0.045(5) -0.002(5) 0.007(5) 0.003(5)
C8 0.036(5) 0.039(5) 0.053(5) -0.003(5) -0.004(5) 0.002(4)
C9 0.055(5) 0.038(5) 0.069(6) -0.005(5) -0.009(5) 0.006(5)
C10 0.041(5) 0.037(5) 0.045(5) -0.006(4) -0.005(4) -0.007(4)
C11 0.060(6) 0.044(5) 0.069(6) -0.004(5) -0.004(5) 0.000(5)
C12 0.032(4) 0.035(4) 0.052(4) -0.007(4) 0.000(4) 0.006(4)
C13 0.052(6) 0.044(5) 0.061(6) 0.000(5) 0.004(5) -0.019(5)
C14 0.036(4) 0.038(4) 0.047(4) -0.007(4) -0.002(4) 0.004(4)
C15 0.034(5) 0.045(5) 0.067(5) -0.013(5) -0.001(5) 0.005(5)
C16 0.035(5) 0.040(5) 0.054(5) -0.003(5) -0.004(5) 0.001(5)
C17 0.066(6) 0.060(5) 0.044(5) -0.005(5) 0.003(5) -0.007(5)
C18 0.038(5) 0.042(5) 0.039(5) 0.003(4) -0.003(4) 0.003(4)
C19 0.035(5) 0.040(5) 0.049(5) -0.010(4) -0.004(4) 0.005(4)
C20 0.031(4) 0.037(4) 0.058(4) -0.010(4) 0.000(4) 0.008(4)
C21 0.049(6) 0.041(5) 0.054(5) 0.006(5) -0.010(5) -0.002(5)
C22 0.044(5) 0.046(5) 0.061(5) -0.011(5) -0.001(5) -0.001(5)
C23 0.049(5) 0.052(5) 0.049(4) -0.008(4) -0.001(4) 0.001(4)
C24 0.037(5) 0.030(4) 0.040(5) -0.007(4) 0.002(4) -0.001(4)
C25 0.036(5) 0.038(5) 0.051(5) -0.002(4) 0.003(4) -0.004(4)
C26 0.037(4) 0.035(4) 0.037(4) 0.001(4) -0.002(4) 0.005(4)
C27 0.063(6) 0.040(5) 0.047(5) 0.001(5) 0.006(5) 0.005(5)
C28 0.047(4) 0.036(4) 0.041(4) 0.001(4) 0.003(4) 0.002(4)
C29 0.068(6) 0.041(5) 0.051(5) -0.003(5) -0.007(5) -0.001(5)
C30 0.045(4) 0.043(4) 0.054(4) -0.001(4) 0.004(4) -0.015(4)
C31 0.044(5) 0.050(5) 0.048(5) -0.007(4) -0.005(4) -0.004(5)
C32 0.056(4) 0.048(4) 0.040(4) -0.003(4) 0.001(4) -0.007(4)
C33 0.051(5) 0.049(5) 0.050(5) -0.009(5) 0.001(5) 0.002(5)
C34 0.033(4) 0.039(4) 0.047(4) -0.008(4) 0.002(4) -0.005(4)
C35 0.053(6) 0.035(5) 0.071(6) -0.008(5) -0.007(5) 0.009(5)
C36 0.035(5) 0.041(5) 0.055(5) -0.009(5) -0.001(5) -0.006(4)
C37 0.051(6) 0.045(5) 0.041(5) -0.001(5) -0.010(5) -0.005(5)
C38 0.036(4) 0.030(4) 0.048(4) -0.003(4) -0.005(4) 0.003(4)
C39 0.048(5) 0.046(5) 0.049(5) 0.007(5) -0.007(5) -0.004(5)
C40 0.035(4) 0.035(4) 0.048(4) -0.004(4) 0.002(4) -0.004(4)
C41 0.054(6) 0.043(5) 0.039(5) -0.006(5) -0.010(5) -0.008(5)
C42 0.039(5) 0.047(5) 0.059(5) -0.022(5) 0.001(5) 0.002(5)
C43 0.050(5) 0.038(5) 0.052(5) 0.003(5) -0.007(5) -0.002(4)
C44 0.044(5) 0.041(5) 0.049(5) -0.009(4) -0.004(5) -0.004(5)
C45 0.050(5) 0.037(5) 0.052(5) -0.002(5) -0.009(5) -0.001(5)
C46 0.043(5) 0.042(5) 0.042(5) 0.001(4) -0.002(5) 0.004(5)
C47 0.049(5) 0.053(5) 0.049(5) -0.004(5) 0.005(5) 0.008(5)
C48 0.042(4) 0.035(4) 0.044(4) 0.004(4) -0.004(4) -0.001(4)
C49 0.050(4) 0.041(4) 0.058(4) -0.004(4) -0.003(4) 0.000(4)
C50 0.044(5) 0.041(5) 0.046(5) 0.006(4) -0.006(5) -0.003(5)
C51 0.046(5) 0.051(5) 0.047(5) -0.007(5) -0.003(5) -0.003(5)
C52 0.036(5) 0.042(5) 0.054(5) -0.003(5) 0.001(5) -0.004(5)
C53 0.055(5) 0.036(5) 0.044(5) 0.004(4) -0.007(5) -0.008(4)
C54 0.047(5) 0.039(5) 0.046(5) -0.009(5) -0.005(5) -0.005(5)
C55 0.042(4) 0.046(4) 0.048(4) -0.009(4) -0.001(4) 0.002(4)
C56 0.034(4) 0.029(4) 0.047(4) -0.004(3) 0.000(3) 0.005(3)
C57 0.041(4) 0.030(4) 0.060(4) -0.005(4) -0.002(4) 0.008(4)
C58 0.050(5) 0.044(5) 0.059(5) 0.000(5) 0.003(5) -0.018(5)
C59 0.054(6) 0.049(5) 0.063(6) -0.007(5) 0.005(5) -0.004(5)
C60 0.043(5) 0.046(5) 0.042(5) 0.001(5) -0.003(5) 0.005(5)
C61 0.034(5) 0.033(5) 0.060(5) -0.004(5) -0.007(5) 0.005(4)
C62 0.036(5) 0.038(5) 0.052(5) -0.003(4) -0.003(4) -0.002(4)
C63 0.051(6) 0.044(5) 0.059(6) -0.001(5) -0.013(5) -0.004(5)
C64 0.048(5) 0.044(5) 0.042(5) -0.004(4) -0.004(4) -0.002(5)
C65 0.043(5) 0.052(5) 0.066(5) -0.021(5) 0.001(5) 0.005(5)
C66 0.043(5) 0.039(5) 0.041(5) 0.002(4) -0.003(4) 0.007(4)
C67 0.061(6) 0.045(5) 0.065(6) -0.004(5) -0.008(5) 0.002(5)
C68 0.033(4) 0.029(4) 0.052(4) -0.006(4) -0.001(4) 0.004(4)
C69 0.058(6) 0.054(6) 0.064(6) -0.010(5) 0.004(5) -0.005(5)
C70 0.034(4) 0.028(4) 0.049(4) -0.005(4) -0.002(4) 0.001(4)
C71 0.066(6) 0.050(5) 0.071(6) -0.004(5) -0.007(5) 0.001(5)
C72 0.032(5) 0.041(5) 0.066(6) -0.010(5) 0.007(5) 0.005(5)
C74 0.042(5) 0.030(4) 0.051(5) -0.005(4) -0.004(4) 0.009(4)
C75 0.050(5) 0.044(5) 0.049(5) -0.012(5) -0.006(5) -0.001(5)
C76 0.042(5) 0.050(5) 0.046(5) -0.001(5) 0.005(5) 0.006(5)
C77 0.040(4) 0.032(4) 0.041(4) -0.004(4) -0.006(4) 0.002(4)
C78 0.039(4) 0.041(4) 0.042(4) 0.000(4) 0.005(4) 0.002(4)
C79 0.050(5) 0.044(5) 0.048(5) -0.012(5) -0.006(5) -0.002(5)
C80 0.052(6) 0.040(5) 0.056(5) 0.002(5) -0.010(5) -0.003(5)
C81 0.060(6) 0.059(5) 0.042(5) -0.008(5) 0.004(5) -0.008(5)
C82 0.056(5) 0.036(4) 0.046(5) 0.000(4) 0.004(4) 0.005(4)
C83 0.059(7) 0.033(6) 0.051(6) -0.001(5) 0.001(6) 0.002(6)
C84 0.045(5) 0.046(5) 0.047(5) 0.002(5) 0.001(5) -0.002(5)
C85 0.045(6) 0.061(6) 0.070(6) -0.012(5) -0.003(5) 0.004(5)
C86 0.046(5) 0.052(5) 0.063(5) -0.013(4) -0.002(4) -0.002(4)
C87 0.039(4) 0.031(4) 0.039(4) -0.003(3) -0.001(3) -0.001(3)
C88 0.047(5) 0.057(6) 0.067(6) -0.014(5) -0.002(5) 0.001(5)
C89 0.047(4) 0.043(4) 0.053(4) -0.010(4) 0.008(4) -0.005(4)
C90 0.048(5) 0.045(5) 0.057(5) 0.001(5) 0.003(5) -0.013(5)
C91 0.050(6) 0.042(5) 0.057(5) -0.002(5) -0.011(5) -0.001(5)
C92 0.044(5) 0.044(5) 0.059(5) -0.010(5) 0.004(5) -0.003(5)
C93 0.040(4) 0.047(4) 0.058(4) -0.018(4) 0.000(4) 0.003(4)
C94 0.069(6) 0.065(6) 0.048(5) -0.010(5) 0.009(5) -0.011(6)
C95 0.040(4) 0.046(4) 0.048(4) -0.009(4) -0.001(4) -0.002(4)
C96 0.046(4) 0.040(4) 0.039(4) -0.006(4) -0.005(4) -0.004(4)
C97 0.056(5) 0.036(4) 0.042(4) 0.001(4) -0.009(4) -0.001(4)
C98 0.048(5) 0.030(5) 0.068(6) -0.008(5) -0.005(5) 0.010(5)
C99 0.047(5) 0.039(5) 0.051(5) 0.004(4) -0.008(5) -0.001(5)
C100 0.042(4) 0.042(4) 0.052(4) -0.006(4) 0.003(4) -0.006(4)
C101 0.053(6) 0.054(6) 0.051(5) -0.004(5) 0.000(5) 0.003(5)
C102 0.042(5) 0.028(5) 0.064(5) -0.007(5) -0.003(5) 0.010(4)
C103 0.060(5) 0.038(4) 0.047(4) 0.002(4) -0.009(4) -0.004(4)
C104 0.046(4) 0.033(4) 0.040(4) 0.004(3) -0.004(4) -0.004(4)
C105 0.048(5) 0.061(6) 0.065(6) -0.010(5) -0.005(5) 0.002(5)
C106 0.047(5) 0.033(5) 0.054(5) -0.005(4) -0.009(5) 0.008(4)
C107 0.059(6) 0.038(5) 0.048(5) -0.001(5) 0.005(5) 0.004(5)
C108 0.041(5) 0.046(5) 0.065(6) -0.010(5) -0.003(5) -0.003(5)
C109 0.062(6) 0.039(5) 0.044(5) -0.003(4) -0.006(5) 0.000(5)
C110 0.051(6) 0.044(5) 0.059(6) 0.003(5) 0.007(5) -0.016(5)
C111 0.064(5) 0.059(5) 0.058(5) -0.008(4) 0.008(4) -0.011(5)
C112 0.065(6) 0.065(6) 0.047(5) -0.010(5) 0.007(5) -0.009(6)
C113 0.036(5) 0.036(5) 0.054(5) -0.001(4) -0.005(4) 0.004(4)
C114 0.049(6) 0.042(5) 0.059(6) 0.001(5) 0.004(5) -0.016(5)
C115 0.034(5) 0.038(5) 0.059(5) -0.002(5) -0.007(5) 0.005(4)
C116 0.034(5) 0.043(5) 0.056(5) -0.010(5) -0.006(4) 0.006(4)
C117 0.047(4) 0.053(5) 0.060(5) -0.009(4) -0.002(4) 0.001(4)
C118 0.044(6) 0.050(6) 0.069(6) -0.012(6) -0.006(5) -0.001(5)
C119 0.066(6) 0.039(5) 0.048(5) -0.005(5) -0.004(5) -0.001(5)
C120 0.054(5) 0.041(5) 0.043(5) 0.000(4) 0.006(5) 0.000(5)
C121 0.032(5) 0.044(5) 0.069(6) -0.011(5) 0.004(5) 0.005(5)
C122 0.055(6) 0.040(5) 0.063(5) -0.003(5) -0.001(5) -0.001(5)
C123 0.043(5) 0.051(6) 0.069(6) -0.025(5) 0.001(5) 0.003(5)
C124 0.046(4) 0.034(4) 0.045(4) 0.000(4) -0.006(4) -0.003(4)
C125 0.063(6) 0.060(5) 0.060(6) -0.008(5) 0.007(5) -0.006(5)
C126 0.055(5) 0.042(5) 0.040(5) -0.008(4) -0.005(5) -0.008(5)
C127 0.047(5) 0.064(6) 0.069(6) -0.011(5) -0.006(5) 0.003(5)
C128 0.046(4) 0.033(4) 0.040(4) 0.000(4) -0.006(4) -0.001(4)
C129 0.051(5) 0.050(5) 0.047(5) -0.011(5) 0.004(5) 0.006(5)
C130 0.041(5) 0.049(5) 0.040(5) 0.005(5) -0.005(5) 0.004(5)
C131 0.044(5) 0.051(5) 0.070(6) -0.025(5) 0.000(5) 0.006(5)
C132 0.034(5) 0.032(5) 0.057(5) -0.005(4) -0.004(4) 0.005(4)
C133 0.049(5) 0.036(4) 0.062(5) -0.004(4) -0.007(4) 0.005(4)
C134 0.043(4) 0.046(4) 0.052(4) -0.008(4) 0.001(4) 0.000(4)
C135 0.069(6) 0.040(5) 0.051(5) -0.001(5) -0.010(5) -0.002(5)
C136 0.034(4) 0.042(4) 0.060(5) -0.012(4) -0.003(4) 0.007(4)
C137 0.053(6) 0.048(5) 0.048(5) -0.012(5) 0.003(5) 0.006(5)
C138 0.047(7) 0.052(7) 0.070(8) -0.013(7) -0.006(7) -0.002(6)
C139 0.051(6) 0.052(5) 0.048(5) 0.003(5) -0.001(5) -0.003(5)
C140 0.048(6) 0.047(5) 0.054(5) 0.008(5) -0.009(5) -0.004(5)
C141 0.053(6) 0.050(5) 0.049(5) -0.012(5) 0.002(5) 0.003(5)
C142 0.044(11) 0.038(9) 0.059(11) -0.013(8) 0.004(9) 0.003(8)
C143 0.066(6) 0.052(6) 0.072(6) -0.003(5) -0.006(6) -0.001(5)
C144 0.049(5) 0.047(5) 0.042(5) -0.001(5) -0.005(5) -0.003(5)
C145 0.071(6) 0.066(6) 0.047(5) -0.007(5) 0.005(5) -0.007(6)
C146 0.040(5) 0.048(5) 0.062(6) -0.023(5) 0.000(5) 0.000(5)
C148 0.052(5) 0.035(4) 0.042(5) 0.007(4) -0.004(4) -0.005(4)

loop_
_atom_type_symbol
_atom_type_description
_atom_type_scat_dispersion_real
_atom_type_scat_dispersion_imag
_atom_type_scat_source
C C 0.0181 0.0091 'International Tables Vol C Tables 4.2.6.8 and 6.1.1.4'
H H 0.0000 0.0000 'International Tables Vol C Tables 4.2.6.8 and 6.1.1.4'
Au Au -4.4197 7.2980 'International Tables Vol C Tables 4.2.6.8 and 6.1.1.4'
O O 0.0492 0.0322 'International Tables Vol C Tables 4.2.6.8 and 6.1.1.4'
P P 0.2955 0.4335 'International Tables Vol C Tables 4.2.6.8 and 6.1.1.4'
S S 0.3331 0.5567 'International Tables Vol C Tables 4.2.6.8 and 6.1.1.4'

loop_
_geom_angle_atom_site_label_1
_geom_angle_atom_site_label_2
_geom_angle_atom_site_label_3
_geom_angle
_geom_angle_site_symmetry_1
_geom_angle_site_symmetry_3
_geom_angle_publ_flag
Au4 Au1 Au2 51.30(2) . . ?
Au4 Au1 Au8 118.14(3) . . ?
Au5 Au1 Au2 102.54(3) . . ?
Au5 Au1 Au4 62.18(2) . . ?
Au5 Au1 Au8 133.05(3) . . ?
Au6 Au1 Au2 57.39(2) . . ?
Au6 Au1 Au4 63.57(2) . . ?
Au6 Au1 Au5 60.90(2) . . ?
Au6 Au1 Au8 77.27(3) . . ?
Au8 Au1 Au2 67.64(2) . . ?
P4 Au1 Au2 112.03(11) . . ?
P4 Au1 Au4 120.31(11) . . ?
P4 Au1 Au5 134.39(11) . . ?
P4 Au1 Au6 164.72(11) . . ?
P4 Au1 Au8 88.53(11) . . ?
Au3 Au2 Au1 116.49(3) . . ?
Au3 Au2 Au6 88.42(3) . . ?
Au3 Au2 Au7 64.64(2) . . ?
Au4 Au2 Au1 57.93(2) . . ?
Au4 Au2 Au3 60.64(3) . . ?
Au4 Au2 Au6 63.86(2) . . ?
Au4 Au2 Au7 108.82(3) . . ?
Au6 Au2 Au1 51.33(2) . . ?
Au6 Au2 Au7 73.02(3) . . ?
Au7 Au2 Au1 123.51(3) . . ?
S1 Au2 Au1 93.34(10) . . ?
S1 Au2 Au3 147.13(10) . . ?
S1 Au2 Au4 151.19(10) . . ?
S1 Au2 Au6 101.20(10) . . ?
S1 Au2 Au7 88.01(10) . . ?
Au2 Au3 Au4 59.53(2) . . ?
Au2 Au3 Au7 62.83(2) . . ?
Au4 Au3 Au7 106.68(3) . . ?
P3 Au3 Au2 159.80(12) . . ?
P3 Au3 Au4 137.67(13) . . ?
P3 Au3 Au7 98.00(12) . . ?
Au1 Au4 Au5 55.89(2) . . ?
Au1 Au4 Au6 54.29(2) . . ?
Au2 Au4 Au1 70.77(3) . . ?
Au2 Au4 Au3 59.84(2) . . ?
Au2 Au4 Au5 113.05(3) . . ?
Au2 Au4 Au6 61.43(2) . . ?
Au3 Au4 Au1 127.97(3) . . ?
Au3 Au4 Au5 131.28(3) . . ?
Au3 Au4 Au6 86.72(3) . . ?
Au5 Au4 Au6 55.67(2) . . ?
P2 Au4 Au1 116.73(11) . . ?
P2 Au4 Au2 163.25(11) . . ?
P2 Au4 Au3 115.26(11) . . ?
P2 Au4 Au5 82.49(11) . . ?
P2 Au4 Au6 135.31(11) . . ?
Au1 Au5 Au4 61.93(2) . . ?
Au1 Au5 Au6 58.51(2) . . ?
Au6 Au5 Au4 62.73(2) . . ?
P1 Au5 Au1 157.70(12) . . ?
P1 Au5 Au4 131.47(11) . . ?
P1 Au5 Au6 140.66(12) . . ?
Au1 Au6 Au2 71.28(3) . . ?
Au1 Au6 Au4 62.13(2) . . ?
Au1 Au6 Au5 60.59(3) . . ?
Au2 Au6 Au4 54.71(2) . . ?
Au5 Au6 Au2 112.32(3) . . ?
Au5 Au6 Au4 61.59(2) . . ?
S2 Au6 Au1 162.18(11) . . ?
S2 Au6 Au2 97.53(11) . . ?
S2 Au6 Au4 123.19(10) . . ?
S2 Au6 Au5 137.18(11) . . ?
Au2 Au7 Au3 52.53(2) . . ?
S2 Au7 Au2 94.45(10) . . ?
S2 Au7 Au3 100.98(10) . . ?
P5 Au7 Au2 95.31(12) . . ?
P5 Au7 Au3 89.45(12) . . ?
P5 Au7 S2 168.73(16) . . ?
S1 Au8 Au1 102.49(10) . . ?
P6 Au8 Au1 84.42(11) . . ?
P6 Au8 S1 166.70(15) . . ?
Au8 S1 Au2 92.93(14) . . ?
C28 S1 Au2 111.1(6) . . ?
C28 S1 Au8 113.0(6) . . ?
Au7 S2 Au6 94.68(15) . . ?
C89 S2 Au6 109.0(7) . . ?
C89 S2 Au7 98.8(7) . . ?
C32 P1 Au5 106.0(7) . . ?
C104 P1 Au5 119.4(6) . . ?
C104 P1 C32 105.5(9) . . ?
C104 P1 C124 104.7(8) . . ?
C124 P1 Au5 115.1(6) . . ?
C124 P1 C32 104.9(9) . . ?
C26 P2 Au4 114.1(6) . . ?
C26 P2 C87 102.7(8) . . ?
C48 P2 Au4 108.3(6) . . ?
C48 P2 C26 101.8(8) . . ?
C48 P2 C87 115.9(8) . . ?
C87 P2 Au4 113.5(5) . . ?
C4 P3 Au3 116.1(6) . . ?
C4 P3 C30 105.3(9) . . ?
C30 P3 Au3 109.2(6) . . ?
C100 P3 Au3 117.3(6) . . ?
C100 P3 C4 103.2(9) . . ?
C100 P3 C30 104.6(9) . . ?
C40 P4 Au1 114.9(6) . . ?
C40 P4 C56 108.4(8) . . ?
C56 P4 Au1 113.3(6) . . ?
C78 P4 Au1 108.8(6) . . ?
C78 P4 C40 107.4(8) . . ?
C78 P4 C56 103.2(8) . . ?
C49 P5 Au7 111.3(7) . . ?
C49 P5 C95 104.3(9) . . ?
C93 P5 Au7 111.1(7) . . ?
C93 P5 C49 103.3(9) . . ?
C93 P5 C95 113.1(9) . . ?
C95 P5 Au7 113.1(6) . . ?
C14 P6 Au8 119.4(6) . . ?
C14 P6 C34 102.7(8) . . ?
C14 P6 C96 107.0(9) . . ?
C34 P6 Au8 110.6(6) . . ?
C34 P6 C96 102.6(8) . . ?
C96 P6 Au8 112.7(6) . . ?
C59 C1 H1 120.0 . . ?
C59 C1 C89 119.9(19) . . ?
C89 C1 H1 120.0 . . ?
C23 C2 C55 121.9(18) . . ?
C129 C2 C23 118.2(17) . . ?
C129 C2 C55 119.8(18) . . ?
O1 C3 O4 124(2) . . ?
O1 C3 C111 123(2) . . ?
O4 C3 C111 113(2) . . ?
C10 C4 P3 117.2(13) . . ?
C44 C4 P3 126.5(15) . . ?
C44 C4 C10 116.2(16) . . ?
C24 C5 H5 119.5 . . ?
C24 C5 C70 121.1(16) . . ?
C70 C5 H5 119.5 . . ?
C20 C6 H6 120.0 . . ?
C20 C6 C72 120.0(19) . . ?
C72 C6 H6 120.0 . . ?
C27 C7 H7 121.0 . . ?
C27 C7 C120 118.0(18) . . ?
C120 C7 H7 121.0 . . ?
C16 C8 H8 120.3 . . ?
C62 C8 H8 120.3 . . ?
C62 C8 C16 119.3(17) . . ?
C35 C9 H9 120.1 . . ?
C35 C9 C133 120(2) . . ?
C133 C9 H9 120.1 . . ?
C4 C10 H10 119.7 . . ?
C4 C10 C54 120.6(16) . . ?
C54 C10 H10 119.7 . . ?
C122 C11 H11 120.0 . . ?
C143 C11 H11 120.0 . . ?
C143 C11 C122 120(2) . . ?
C14 C12 C20 121.1(17) . . ?
C14 C12 C68 124.0(16) . . ?
C20 C12 C68 114.8(16) . . ?
C58 C13 H13 120.9 . . ?
C114 C13 H13 120.9 . . ?
C114 C13 C58 118.3(19) . . ?
C12 C14 P6 122.2(13) . . ?
C12 C14 C19 118.6(16) . . ?
C19 C14 P6 118.5(13) . . ?
C121 C15 H15 121.7 . . ?
C121 C15 C136 117(2) . . ?
C136 C15 H15 121.7 . . ?
C8 C16 H16 120.6 . . ?
C52 C16 C8 118.7(17) . . ?
C52 C16 H16 120.6 . . ?
C32 C17 H17 120.1 . . ?
C32 C17 C145 120(2) . . ?
C145 C17 H17 120.1 . . ?
C26 C18 H18 119.7 . . ?
C130 C18 H18 119.7 . . ?
C130 C18 C26 120.6(17) . . ?
C14 C19 H19 118.9 . . ?
C116 C19 C14 122.2(18) . . ?
C116 C19 H19 118.9 . . ?
C6 C20 C12 122.2(17) . . ?
C6 C20 C136 120.4(17) . . ?
C136 C20 C12 117.3(17) . . ?
C99 C21 H21 119.7 . . ?
C99 C21 C140 120.7(19) . . ?
C140 C21 H21 119.7 . . ?
C86 C22 H22 119.6 . . ?
C92 C22 H22 119.6 . . ?
C92 C22 C86 121(2) . . ?
C2 C23 C33 118.4(18) . . ?
C51 C23 C2 118.1(17) . . ?
C51 C23 C33 123.4(19) . . ?
C5 C24 H24 119.7 . . ?
C5 C24 C87 120.7(16) . . ?
C87 C24 H24 119.7 . . ?
C40 C25 H25 119.4 . . ?
C52 C25 H25 119.4 . . ?
C52 C25 C40 121.2(18) . . ?
C18 C26 P2 117.5(13) . . ?
C66 C26 P2 124.5(13) . . ?
C66 C26 C18 117.8(16) . . ?
C7 C27 H27 119.1 . . ?
C7 C27 C107 121.7(18) . . ?
C107 C27 H27 119.1 . . ?
C82 C28 S1 121.2(14) . . ?
C82 C28 C120 123.0(17) . . ?
C120 C28 S1 115.6(13) . . ?
C119 C29 H29 118.8 . . ?
C119 C29 C135 122.5(18) . . ?
C135 C29 H29 118.8 . . ?
C58 C30 P3 119.7(14) . . ?
C58 C30 C90 117.0(18) . . ?
C90 C30 P3 122.9(15) . . ?
C51 C31 H31 116.0 . . ?
C51 C31 C95 128.1(19) . . ?
C95 C31 H31 116.0 . . ?
C17 C32 P1 123.8(17) . . ?
C81 C32 P1 116.8(14) . . ?
C81 C32 C17 119.4(19) . . ?
C23 C33 H33 121.1 . . ?
C141 C33 C23 117.8(19) . . ?
C141 C33 H33 121.1 . . ?
C36 C34 P6 116.3(13) . . ?
C142 C34 P6 119.9(15) . . ?
C142 C34 C36 123.8(17) . . ?
C9 C35 H35 121.2 . . ?
C9 C35 C98 117.7(18) . . ?
C98 C35 H35 121.2 . . ?
C34 C36 H36 122.2 . . ?
C34 C36 C108 115.6(17) . . ?
C108 C36 H36 122.2 . . ?
C41 C37 H37 120.0 . . ?
C41 C37 C144 120.1(18) . . ?
C144 C37 H37 120.0 . . ?
C70 C38 C77 121.4(16) . . ?
C70 C38 C113 120.7(16) . . ?
C77 C38 C113 117.7(16) . . ?
C50 C39 H39 120.2 . . ?
C50 C39 C140 120(2) . . ?
C140 C39 H39 120.2 . . ?
C25 C40 P4 122.7(14) . . ?
C62 C40 P4 119.2(13) . . ?
C62 C40 C25 118.1(17) . . ?
C37 C41 H41 119.3 . . ?
C37 C41 C126 121.3(19) . . ?
C126 C41 H41 119.3 . . ?
C93 C42 H42 120.5 . . ?
C93 C42 C146 119.1(19) . . ?
C146 C42 H42 120.5 . . ?
C80 C43 H43 119.0 . . ?
C124 C43 H43 119.0 . . ?
C124 C43 C80 122.0(17) . . ?
C4 C44 H44 118.3 . . ?
C75 C44 C4 123.5(19) . . ?
C75 C44 H44 118.3 . . ?
C91 C45 H45 121.7 . . ?
C124 C45 H45 121.7 . . ?
C124 C45 C91 116.6(18) . . ?
C60 C46 H46 120.2 . . ?
C66 C46 H46 120.2 . . ?
C66 C46 C60 119.6(17) . . ?
C76 C47 H47 118.5 . . ?
C101 C47 H47 118.5 . . ?
C101 C47 C76 122.9(19) . . ?
C50 C48 P2 120.2(14) . . ?
C50 C48 C99 116.9(17) . . ?
C99 C48 P2 122.7(14) . . ?
C67 C49 P5 121.4(16) . . ?
C67 C49 C122 120.0(19) . . ?
C122 C49 P5 117.9(15) . . ?
C39 C50 C48 121.4(18) . . ?
C39 C50 H50 119.3 . . ?
C48 C50 H50 119.3 . . ?
C23 C51 H51 121.3 . . ?
C31 C51 C23 117.4(19) . . ?
C31 C51 H51 121.3 . . ?
C16 C52 H52 119.4 . . ?
C25 C52 C16 121.1(18) . . ?
C25 C52 H52 119.4 . . ?
C103 C53 H53 119.7 . . ?
C148 C53 H53 119.7 . . ?
C148 C53 C103 120.5(17) . . ?
C10 C54 H54 121.6 . . ?
C79 C54 C10 116.8(18) . . ?
C79 C54 H54 121.6 . . ?
C2 C55 C95 117.0(18) . . ?
C2 C55 C134 122.8(17) . . ?
C95 C55 C134 119.5(17) . . ?
C68 C56 P4 121.2(13) . . ?
C68 C56 C74 120.8(15) . . ?
C74 C56 P4 117.9(13) . . ?
C102 C57 C68 121.5(17) . . ?
C102 C57 C133 120.5(17) . . ?
C133 C57 C68 117.9(16) . . ?
C13 C58 H58 118.5 . . ?
C30 C58 C13 123.0(17) . . ?
C30 C58 H58 118.5 . . ?
C1 C59 H59 119.4 . . ?
C1 C59 C69 121(2) . . ?
C69 C59 H59 119.4 . . ?
C46 C60 H60 120.7 . . ?
C46 C60 C130 118.5(17) . . ?
C130 C60 H60 120.7 . . ?
C115 C61 H61 120.9 . . ?
C115 C61 C132 118.2(17) . . ?
C132 C61 H61 120.9 . . ?
C8 C62 C40 121.4(17) . . ?
C8 C62 H62 119.3 . . ?
C40 C62 H62 119.3 . . ?
C80 C63 H63 120.2 . . ?
C80 C63 C91 119.6(19) . . ?
C91 C63 H63 120.2 . . ?
C96 C64 H64 119.2 . . ?
C96 C64 C144 121.7(18) . . ?
C144 C64 H64 119.2 . . ?
C93 C65 H65 119.4 . . ?
C93 C65 C131 121(2) . . ?
C131 C65 H65 119.4 . . ?
C26 C66 H66 118.5 . . ?
C46 C66 C26 123.0(17) . . ?
C46 C66 H66 118.5 . . ?
C49 C67 H67 121.6 . . ?
C71 C67 C49 117(2) . . ?
C71 C67 H67 121.6 . . ?
C12 C68 C57 114.4(15) . . ?
C56 C68 C12 126.8(15) . . ?
C56 C68 C57 118.2(16) . . ?
C59 C69 H69 121.2 . . ?
C125 C69 C59 118(2) . . ?
C125 C69 H69 121.2 . . ?
C38 C70 C5 120.0(16) . . ?
C38 C70 C132 117.9(16) . . ?
C132 C70 C5 121.9(16) . . ?
C67 C71 H71 117.4 . . ?
C67 C71 C143 125(2) . . ?
C143 C71 H71 117.4 . . ?
C6 C72 H72 122.0 . . ?
C121 C72 C6 115.9(19) . . ?
C121 C72 H72 122.0 . . ?
C56 C74 H74 118.0 . . ?
C106 C74 C56 124.0(17) . . ?
C106 C74 H74 118.0 . . ?
C44 C75 H75 120.6 . . ?
C79 C75 C44 118.8(19) . . ?
C79 C75 H75 120.6 . . ?
C47 C76 H76 120.7 . . ?
C78 C76 C47 118.6(18) . . ?
C78 C76 H76 120.7 . . ?
C38 C77 C87 116.5(15) . . ?
C38 C77 C128 123.4(15) . . ?
C87 C77 C128 120.0(15) . . ?
C76 C78 P4 123.7(14) . . ?
C76 C78 C84 117.2(16) . . ?
C84 C78 P4 118.9(13) . . ?
C54 C79 C75 123.5(18) . . ?
C54 C79 H79 118.3 . . ?
C75 C79 H79 118.3 . . ?
C43 C80 H80 121.9 . . ?
C63 C80 C43 116.2(18) . . ?
C63 C80 H80 121.9 . . ?
C32 C81 H81 120.8 . . ?
C32 C81 C112 118.3(19) . . ?
C112 C81 H81 120.8 . . ?
C28 C82 C83 126.1(17) . . ?
C28 C82 C107 116.1(17) . . ?
C107 C82 C83 117.8(16) . . ?
O2 C83 C82 115.3(18) . . ?
O3 C83 O2 126.7(19) . . ?
O3 C83 C82 118.0(16) . . ?
C78 C84 H84 120.0 . . ?
C139 C84 C78 120.0(18) . . ?
C139 C84 H84 120.0 . . ?
C88 C85 H85 119.6 . . ?
C88 C85 C127 121(2) . . ?
C127 C85 H85 119.6 . . ?
C22 C86 C88 126(2) . . ?
C22 C86 C117 119.1(19) . . ?
C88 C86 C117 115(2) . . ?
C24 C87 P2 112.2(12) . . ?
C24 C87 C77 120.2(16) . . ?
C77 C87 P2 127.6(13) . . ?
C85 C88 C86 125(2) . . ?
C85 C88 H88 117.4 . . ?
C86 C88 H88 117.4 . . ?
C1 C89 S2 119.1(14) . . ?
C111 C89 S2 121.2(16) . . ?
C111 C89 C1 119.6(18) . . ?
C30 C90 H90 119.3 . . ?
C110 C90 C30 121.4(19) . . ?
C110 C90 H90 119.3 . . ?
C45 C91 H91 119.5 . . ?
C63 C91 C45 120.9(18) . . ?
C63 C91 H91 119.5 . . ?
C22 C92 H92 116.6 . . ?
C22 C92 C100 127(2) . . ?
C100 C92 H92 116.6 . . ?
C42 C93 P5 120.1(16) . . ?
C42 C93 C65 118.9(19) . . ?
C65 C93 P5 121.0(17) . . ?
C112 C94 H94 119.6 . . ?
C145 C94 H94 119.6 . . ?
C145 C94 C112 121(2) . . ?
C31 C95 P5 117.4(14) . . ?
C31 C95 C55 117.0(17) . . ?
C55 C95 P5 124.0(15) . . ?
C64 C96 P6 118.5(14) . . ?
C64 C96 C126 118.7(18) . . ?
C126 C96 P6 122.7(15) . . ?
C103 C97 C128 116.8(17) . . ?
C109 C97 C103 118.3(17) . . ?
C109 C97 C128 124.5(17) . . ?
C35 C98 H98 119.2 . . ?
C102 C98 C35 121.6(18) . . ?
C102 C98 H98 119.2 . . ?
C21 C99 C48 120.7(19) . . ?
C21 C99 H99 119.7 . . ?
C48 C99 H99 119.7 . . ?
C92 C100 P3 123.5(15) . . ?
C92 C100 C134 112.2(18) . . ?
C134 C100 P3 124.1(14) . . ?
C47 C101 H101 120.9 . . ?
C139 C101 C47 118.3(19) . . ?
C139 C101 H101 120.9 . . ?
C57 C102 H102 120.0 . . ?
C98 C102 C57 120.0(19) . . ?
C98 C102 H102 120.0 . . ?
C53 C103 C97 122.3(17) . . ?
C53 C103 C135 116.7(18) . . ?
C97 C103 C135 121.0(18) . . ?
C128 C104 P1 121.2(13) . . ?
C128 C104 C148 119.4(16) . . ?
C148 C104 P1 119.4(13) . . ?
C117 C105 H105 118.0 . . ?
C127 C105 H105 118.0 . . ?
C127 C105 C117 124(2) . . ?
C74 C106 H106 121.4 . . ?
C74 C106 C133 117.2(17) . . ?
C133 C106 H106 121.4 . . ?
C27 C107 C82 121.4(18) . . ?
C27 C107 H107 119.3 . . ?
C82 C107 H107 119.3 . . ?
C36 C108 H108 120.5 . . ?
C118 C108 C36 119.0(19) . . ?
C118 C108 H108 120.5 . . ?
C97 C109 H109 117.6 . . ?
C119 C109 C97 124.8(19) . . ?
C119 C109 H109 117.6 . . ?
C90 C110 H110 121.2 . . ?
C90 C110 C114 117.6(17) . . ?
C114 C110 H110 121.2 . . ?
C3 C111 C125 114(2) . . ?
C89 C111 C3 127(2) . . ?
C89 C111 C125 119(2) . . ?
C81 C112 H112 119.6 . . ?
C94 C112 C81 121(2) . . ?
C94 C112 H112 119.6 . . ?
C38 C113 H113 120.4 . . ?
C115 C113 C38 119.2(17) . . ?
C115 C113 H113 120.4 . . ?
C13 C114 C110 121(2) . . ?
C13 C114 H114 119.3 . . ?
C110 C114 H114 119.3 . . ?
C61 C115 C113 122.2(17) . . ?
C61 C115 H115 118.9 . . ?
C113 C115 H115 118.9 . . ?
C19 C116 H116 119.7 . . ?
C19 C116 C136 120.6(17) . . ?
C136 C116 H116 119.7 . . ?
C105 C117 C86 119(2) . . ?
C105 C117 C134 123(2) . . ?
C134 C117 C86 119(2) . . ?
C108 C118 H118 118.3 . . ?
C138 C118 C108 123(2) . . ?
C138 C118 H118 118.3 . . ?
C29 C119 H119 121.3 . . ?
C109 C119 C29 117.5(19) . . ?
C109 C119 H119 121.3 . . ?
C7 C120 H120 120.3 . . ?
C28 C120 C7 119.4(17) . . ?
C28 C120 H120 120.3 . . ?
C15 C121 C72 127.3(18) . . ?
C15 C121 H121 116.4 . . ?
C72 C121 H121 116.4 . . ?
C11 C122 C49 120(2) . . ?
C11 C122 H122 119.9 . . ?
C49 C122 H122 119.9 . . ?
C131 C123 H123 120.2 . . ?
C131 C123 C146 120(2) . . ?
C146 C123 H123 120.2 . . ?
C43 C124 P1 119.4(14) . . ?
C43 C124 C45 123.5(18) . . ?
C45 C124 P1 117.1(14) . . ?
C69 C125 C111 123(2) . . ?
C69 C125 H125 118.7 . . ?
C111 C125 H125 118.7 . . ?
C41 C126 C96 121.1(19) . . ?
C41 C126 H126 119.4 . . ?
C96 C126 H126 119.4 . . ?
C85 C127 H127 122.2 . . ?
C105 C127 C85 116(2) . . ?
C105 C127 H127 122.2 . . ?
C97 C128 C77 114.6(16) . . ?
C104 C128 C77 123.7(15) . . ?
C104 C128 C97 121.2(16) . . ?
C2 C129 H129 118.3 . . ?
C137 C129 C2 123(2) . . ?
C137 C129 H129 118.3 . . ?
C18 C130 C60 120.0(17) . . ?
C18 C130 H130 120.0 . . ?
C60 C130 H130 120.0 . . ?
C65 C131 H131 120.1 . . ?
C123 C131 C65 120(2) . . ?
C123 C131 H131 120.1 . . ?
C61 C132 H132 119.2 . . ?
C70 C132 C61 121.7(17) . . ?
C70 C132 H132 119.2 . . ?
C9 C133 C106 117.7(18) . . ?
C57 C133 C9 120.2(18) . . ?
C57 C133 C106 122.0(16) . . ?
C55 C134 C100 116.5(17) . . ?
C117 C134 C55 121.3(19) . . ?
C117 C134 C100 122.1(19) . . ?
C29 C135 H135 122.1 . . ?
C103 C135 C29 115.8(19) . . ?
C103 C135 H135 122.1 . . ?
C15 C136 C20 119.5(19) . . ?
C116 C136 C15 120.3(18) . . ?
C116 C136 C20 120.1(16) . . ?
C129 C137 H137 121.5 . . ?
C129 C137 C141 117.0(19) . . ?
C141 C137 H137 121.5 . . ?
C118 C138 H138 120.4 . . ?
C118 C138 C142 119(2) . . ?
C142 C138 H138 120.4 . . ?
C84 C139 H139 118.7 . . ?
C101 C139 C84 123(2) . . ?
C101 C139 H139 118.7 . . ?
C21 C140 C39 121(2) . . ?
C21 C140 H140 119.6 . . ?
C39 C140 H140 119.6 . . ?
C33 C141 C137 124.1(18) . . ?
C33 C141 H141 118.0 . . ?
C137 C141 H141 118.0 . . ?
C34 C142 C138 118.3(19) . . ?
C34 C142 H142 120.8 . . ?
C138 C142 H142 120.8 . . ?
C11 C143 C71 117(2) . . ?
C11 C143 H143 121.4 . . ?
C71 C143 H143 121.4 . . ?
C37 C144 C64 117.0(18) . . ?
C37 C144 H144 121.5 . . ?
C64 C144 H144 121.5 . . ?
C17 C145 H145 119.5 . . ?
C94 C145 C17 121(2) . . ?
C94 C145 H145 119.5 . . ?
C42 C146 H146 119.6 . . ?
C123 C146 C42 121(2) . . ?
C123 C146 H146 119.6 . . ?
C53 C148 C104 119.3(17) . . ?
C53 C148 H148 120.4 . . ?
C104 C148 H148 120.4 . . ?

loop_
_geom_bond_atom_site_label_1
_geom_bond_atom_site_label_2
_geom_bond_distance
_geom_bond_site_symmetry_2
_geom_bond_publ_flag
Au1 Au2 3.2179(10) . ?
Au1 Au4 2.8879(9) . ?
Au1 Au5 2.7097(9) . ?
Au1 Au6 2.6527(10) . ?
Au1 Au8 2.9170(10) . ?
Au1 P4 2.324(4) . ?
Au2 Au3 2.6684(9) . ?
Au2 Au4 2.6600(9) . ?
Au2 Au6 2.8620(10) . ?
Au2 Au7 2.9910(10) . ?
Au2 S1 2.384(4) . ?
Au3 Au4 2.6899(10) . ?
Au3 Au7 3.0379(10) . ?
Au3 P3 2.303(4) . ?
Au4 Au5 2.8947(10) . ?
Au4 Au6 2.9253(9) . ?
Au4 P2 2.297(4) . ?
Au5 Au6 2.7179(10) . ?
Au5 P1 2.291(4) . ?
Au6 S2 2.376(4) . ?
Au7 S2 2.361(5) . ?
Au7 P5 2.273(5) . ?
Au8 S1 2.339(4) . ?
Au8 P6 2.266(4) . ?
S1 C28 1.827(18) . ?
S2 C89 1.776(19) . ?
P1 C32 1.84(2) . ?
P1 C104 1.819(17) . ?
P1 C124 1.832(19) . ?
P2 C26 1.805(17) . ?
P2 C48 1.796(18) . ?
P2 C87 1.825(18) . ?
P3 C4 1.788(18) . ?
P3 C30 1.79(2) . ?
P3 C100 1.76(2) . ?
P4 C40 1.807(18) . ?
P4 C56 1.833(17) . ?
P4 C78 1.794(18) . ?
P5 C49 1.80(2) . ?
P5 C93 1.80(2) . ?
P5 C95 1.828(19) . ?
P6 C14 1.819(18) . ?
P6 C34 1.833(18) . ?
P6 C96 1.836(19) . ?
O1 C3 1.21(3) . ?
O2 C83 1.27(2) . ?
O3 C83 1.23(2) . ?
O4 C3 1.27(3) . ?
C1 H1 0.9500 . ?
C1 C59 1.41(3) . ?
C1 C89 1.42(3) . ?
C2 C23 1.44(3) . ?
C2 C55 1.43(3) . ?
C2 C129 1.42(3) . ?
C3 C111 1.44(3) . ?
C4 C10 1.43(3) . ?
C4 C44 1.41(3) . ?
C5 H5 0.9500 . ?
C5 C24 1.35(2) . ?
C5 C70 1.44(2) . ?
C6 H6 0.9500 . ?
C6 C20 1.40(3) . ?
C6 C72 1.44(3) . ?
C7 H7 0.9500 . ?
C7 C27 1.36(3) . ?
C7 C120 1.42(3) . ?
C8 H8 0.9500 . ?
C8 C16 1.41(3) . ?
C8 C62 1.37(3) . ?
C9 H9 0.9500 . ?
C9 C35 1.38(3) . ?
C9 C133 1.41(3) . ?
C10 H10 0.9500 . ?
C10 C54 1.47(2) . ?
C11 H11 0.9500 . ?
C11 C122 1.38(3) . ?
C11 C143 1.35(3) . ?
C12 C14 1.38(3) . ?
C12 C20 1.47(3) . ?
C12 C68 1.50(2) . ?
C13 H13 0.9500 . ?
C13 C58 1.43(3) . ?
C13 C114 1.34(3) . ?
C14 C19 1.43(2) . ?
C15 H15 0.9500 . ?
C15 C121 1.36(3) . ?
C15 C136 1.42(3) . ?
C16 H16 0.9500 . ?
C16 C52 1.38(3) . ?
C17 H17 0.9500 . ?
C17 C32 1.40(3) . ?
C17 C145 1.41(3) . ?
C18 H18 0.9500 . ?
C18 C26 1.43(2) . ?
C18 C130 1.37(3) . ?
C19 H19 0.9500 . ?
C19 C116 1.36(2) . ?
C20 C136 1.44(3) . ?
C21 H21 0.9500 . ?
C21 C99 1.36(3) . ?
C21 C140 1.37(3) . ?
C22 H22 0.9500 . ?
C22 C86 1.40(3) . ?
C22 C92 1.30(3) . ?
C23 C33 1.46(3) . ?
C23 C51 1.43(3) . ?
C24 H24 0.9500 . ?
C24 C87 1.42(2) . ?
C25 H25 0.9500 . ?
C25 C40 1.39(2) . ?
C25 C52 1.35(3) . ?
C26 C66 1.38(2) . ?
C27 H27 0.9500 . ?
C27 C107 1.37(3) . ?
C28 C82 1.37(2) . ?
C28 C120 1.38(2) . ?
C29 H29 0.9500 . ?
C29 C119 1.42(3) . ?
C29 C135 1.46(3) . ?
C30 C58 1.39(3) . ?
C30 C90 1.43(3) . ?
C31 H31 0.9500 . ?
C31 C51 1.33(3) . ?
C31 C95 1.38(3) . ?
C32 C81 1.39(3) . ?
C33 H33 0.9500 . ?
C33 C141 1.37(3) . ?
C34 C36 1.40(3) . ?
C34 C142 1.36(3) . ?
C35 H35 0.9500 . ?
C35 C98 1.44(3) . ?
C36 H36 0.9500 . ?
C36 C108 1.50(2) . ?
C37 H37 0.9500 . ?
C37 C41 1.36(3) . ?
C37 C144 1.39(3) . ?
C38 C70 1.40(2) . ?
C38 C77 1.43(2) . ?
C38 C113 1.45(2) . ?
C39 H39 0.9500 . ?
C39 C50 1.38(3) . ?
C39 C140 1.39(3) . ?
C40 C62 1.39(3) . ?
C41 H41 0.9500 . ?
C41 C126 1.36(3) . ?
C42 H42 0.9500 . ?
C42 C93 1.36(3) . ?
C42 C146 1.45(3) . ?
C43 H43 0.9500 . ?
C43 C80 1.50(3) . ?
C43 C124 1.30(3) . ?
C44 H44 0.9500 . ?
C44 C75 1.38(2) . ?
C45 H45 0.9500 . ?
C45 C91 1.44(3) . ?
C45 C124 1.39(2) . ?
C46 H46 0.9500 . ?
C46 C60 1.42(3) . ?
C46 C66 1.36(2) . ?
C47 H47 0.9500 . ?
C47 C76 1.41(3) . ?
C47 C101 1.38(3) . ?
C48 C50 1.39(3) . ?
C48 C99 1.45(2) . ?
C49 C67 1.37(3) . ?
C49 C122 1.43(3) . ?
C50 H50 0.9500 . ?
C51 H51 0.9500 . ?
C52 H52 0.9500 . ?
C53 H53 0.9500 . ?
C53 C103 1.38(3) . ?
C53 C148 1.38(2) . ?
C54 H54 0.9500 . ?
C54 C79 1.37(3) . ?
C55 C95 1.45(3) . ?
C55 C134 1.45(3) . ?
C56 C68 1.39(2) . ?
C56 C74 1.40(2) . ?
C57 C68 1.53(2) . ?
C57 C102 1.38(3) . ?
C57 C133 1.38(3) . ?
C58 H58 0.9500 . ?
C59 H59 0.9500 . ?
C59 C69 1.45(3) . ?
C60 H60 0.9500 . ?
C60 C130 1.42(3) . ?
C61 H61 0.9500 . ?
C61 C115 1.36(3) . ?
C61 C132 1.46(2) . ?
C62 H62 0.9500 . ?
C63 H63 0.9500 . ?
C63 C80 1.38(3) . ?
C63 C91 1.43(3) . ?
C64 H64 0.9500 . ?
C64 C96 1.35(3) . ?
C64 C144 1.43(3) . ?
C65 H65 0.9500 . ?
C65 C93 1.41(3) . ?
C65 C131 1.42(3) . ?
C66 H66 0.9500 . ?
C67 H67 0.9500 . ?
C67 C71 1.34(3) . ?
C69 H69 0.9500 . ?
C69 C125 1.37(3) . ?
C70 C132 1.41(2) . ?
C71 H71 0.9500 . ?
C71 C143 1.41(3) . ?
C72 H72 0.9500 . ?
C72 C121 1.38(3) . ?
C74 H74 0.9500 . ?
C74 C106 1.37(2) . ?
C75 H75 0.9500 . ?
C75 C79 1.38(3) . ?
C76 H76 0.9500 . ?
C76 C78 1.41(2) . ?
C77 C87 1.48(2) . ?
C77 C128 1.49(2) . ?
C78 C84 1.46(3) . ?
C79 H79 0.9500 . ?
C80 H80 0.9500 . ?
C81 H81 0.9500 . ?
C81 C112 1.45(3) . ?
C82 C83 1.52(3) . ?
C82 C107 1.42(3) . ?
C84 H84 0.9500 . ?
C84 C139 1.37(3) . ?
C85 H85 0.9500 . ?
C85 C88 1.31(3) . ?
C85 C127 1.44(3) . ?
C86 C88 1.41(3) . ?
C86 C117 1.45(3) . ?
C88 H88 0.9500 . ?
C89 C111 1.41(3) . ?
C90 H90 0.9500 . ?
C90 C110 1.41(3) . ?
C91 H91 0.9500 . ?
C92 H92 0.9500 . ?
C92 C100 1.43(3) . ?
C94 H94 0.9500 . ?
C94 C112 1.35(3) . ?
C94 C145 1.35(3) . ?
C96 C126 1.37(3) . ?
C97 C103 1.43(3) . ?
C97 C109 1.39(3) . ?
C97 C128 1.43(2) . ?
C98 H98 0.9500 . ?
C98 C102 1.34(2) . ?
C99 H99 0.9500 . ?
C100 C134 1.49(3) . ?
C101 H101 0.9500 . ?
C101 C139 1.36(3) . ?
C102 H102 0.9500 . ?
C103 C135 1.45(3) . ?
C104 C128 1.38(2) . ?
C104 C148 1.47(2) . ?
C105 H105 0.9500 . ?
C105 C117 1.39(3) . ?
C105 C127 1.38(3) . ?
C106 H106 0.9500 . ?
C106 C133 1.48(3) . ?
C107 H107 0.9500 . ?
C108 H108 0.9500 . ?
C108 C118 1.36(3) . ?
C109 H109 0.9500 . ?
C109 C119 1.37(3) . ?
C110 H110 0.9500 . ?
C110 C114 1.47(3) . ?
C111 C125 1.44(3) . ?
C112 H112 0.9500 . ?
C113 H113 0.9500 . ?
C113 C115 1.39(3) . ?
C114 H114 0.9500 . ?
C115 H115 0.9500 . ?
C116 H116 0.9500 . ?
C116 C136 1.40(3) . ?
C117 C134 1.39(3) . ?
C118 H118 0.9500 . ?
C118 C138 1.35(3) . ?
C119 H119 0.9500 . ?
C120 H120 0.9500 . ?
C121 H121 0.9500 . ?
C122 H122 0.9500 . ?
C123 H123 0.9500 . ?
C123 C131 1.35(3) . ?
C123 C146 1.39(3) . ?
C125 H125 0.9500 . ?
C126 H126 0.9500 . ?
C127 H127 0.9500 . ?
C129 H129 0.9500 . ?
C129 C137 1.35(3) . ?
C130 H130 0.9500 . ?
C131 H131 0.9500 . ?
C132 H132 0.9500 . ?
C135 H135 0.9500 . ?
C137 H137 0.9500 . ?
C137 C141 1.41(3) . ?
C138 H138 0.9500 . ?
C138 C142 1.46(3) . ?
C139 H139 0.9500 . ?
C140 H140 0.9500 . ?
C141 H141 0.9500 . ?
C142 H142 0.9500 . ?
C143 H143 0.9500 . ?
C144 H144 0.9500 . ?
C145 H145 0.9500 . ?
C146 H146 0.9500 . ?
C148 H148 0.9500 . ?

loop_
_geom_torsion_atom_site_label_1
_geom_torsion_atom_site_label_2
_geom_torsion_atom_site_label_3
_geom_torsion_atom_site_label_4
_geom_torsion
_geom_torsion_site_symmetry_1
_geom_torsion_site_symmetry_2
_geom_torsion_site_symmetry_3
_geom_torsion_site_symmetry_4
_geom_torsion_publ_flag
Au1 P4 C40 C25 -173.1(13) . . . . ?
Au1 P4 C40 C62 8.7(16) . . . . ?
Au1 P4 C56 C68 75.0(15) . . . . ?
Au1 P4 C56 C74 -100.6(14) . . . . ?
Au1 P4 C78 C76 -158.0(14) . . . . ?
Au1 P4 C78 C84 16.8(16) . . . . ?
Au2 S1 C28 C82 174.9(15) . . . . ?
Au2 S1 C28 C120 0.1(17) . . . . ?
Au3 P3 C4 C10 29.7(17) . . . . ?
Au3 P3 C4 C44 -147.3(15) . . . . ?
Au3 P3 C30 C58 24.8(19) . . . . ?
Au3 P3 C30 C90 -147.0(16) . . . . ?
Au3 P3 C100 C92 -146.2(14) . . . . ?
Au3 P3 C100 C134 39.5(17) . . . . ?
Au4 P2 C26 C18 -27.2(16) . . . . ?
Au4 P2 C26 C66 159.1(14) . . . . ?
Au4 P2 C48 C50 -22.4(16) . . . . ?
Au4 P2 C48 C99 153.3(14) . . . . ?
Au4 P2 C87 C24 -61.1(13) . . . . ?
Au4 P2 C87 C77 120.5(13) . . . . ?
Au5 P1 C32 C17 -144.3(16) . . . . ?
Au5 P1 C32 C81 35.2(17) . . . . ?
Au5 P1 C104 C128 55.5(17) . . . . ?
Au5 P1 C104 C148 -125.8(13) . . . . ?
Au5 P1 C124 C43 5.6(18) . . . . ?
Au5 P1 C124 C45 -175.0(13) . . . . ?
Au6 S2 C89 C1 42.1(18) . . . . ?
Au6 S2 C89 C111 -133.7(17) . . . . ?
Au7 S2 C89 C1 -56.0(17) . . . . ?
Au7 S2 C89 C111 128.3(18) . . . . ?
Au7 P5 C49 C67 161.1(17) . . . . ?
Au7 P5 C49 C122 -28.3(19) . . . . ?
Au7 P5 C93 C42 -15.3(17) . . . . ?
Au7 P5 C93 C65 165.1(14) . . . . ?
Au7 P5 C95 C31 -79.6(16) . . . . ?
Au7 P5 C95 C55 85.2(17) . . . . ?
Au8 S1 C28 C82 -82.2(17) . . . . ?
Au8 S1 C28 C120 103.0(15) . . . . ?
Au8 P6 C14 C12 25.0(17) . . . . ?
Au8 P6 C14 C19 -165.2(11) . . . . ?
Au8 P6 C34 C36 -22.7(15) . . . . ?
Au8 P6 C34 C142 159.5(13) . . . . ?
Au8 P6 C96 C64 -74.1(15) . . . . ?
Au8 P6 C96 C126 102.0(15) . . . . ?
S1 C28 C82 C83 12(3) . . . . ?
S1 C28 C82 C107 -169.2(15) . . . . ?
S1 C28 C120 C7 173.5(16) . . . . ?
S2 C89 C111 C3 -1(4) . . . . ?
S2 C89 C111 C125 177.7(18) . . . . ?
P1 C32 C81 C112 -180.0(15) . . . . ?
P1 C104 C128 C77 0(3) . . . . ?
P1 C104 C128 C97 171.3(14) . . . . ?
P1 C104 C148 C53 -175.7(14) . . . . ?
P2 C26 C66 C46 169.9(15) . . . . ?
P2 C48 C50 C39 178.1(14) . . . . ?
P2 C48 C99 C21 -175.7(15) . . . . ?
P3 C4 C10 C54 -179.1(14) . . . . ?
P3 C4 C44 C75 177.9(16) . . . . ?
P3 C30 C58 C13 176.0(17) . . . . ?
P3 C30 C90 C110 179.1(17) . . . . ?
P3 C100 C134 C55 -9(2) . . . . ?
P3 C100 C134 C117 167.3(16) . . . . ?
P4 C40 C62 C8 178.6(14) . . . . ?
P4 C56 C68 C12 13(3) . . . . ?
P4 C56 C68 C57 -175.7(13) . . . . ?
P4 C56 C74 C106 176.9(16) . . . . ?
P4 C78 C84 C139 179.2(15) . . . . ?
P5 C49 C67 C71 176.4(18) . . . . ?
P5 C49 C122 C11 -172.2(18) . . . . ?
P6 C14 C19 C116 -167.4(14) . . . . ?
P6 C34 C36 C108 -171.9(13) . . . . ?
P6 C34 C142 C138 176.5(14) . . . . ?
P6 C96 C126 C41 -175.4(14) . . . . ?
O1 C3 C111 C89 -29(5) . . . . ?
O1 C3 C111 C125 153(3) . . . . ?
O4 C3 C111 C89 150(3) . . . . ?
O4 C3 C111 C125 -29(4) . . . . ?
C1 C59 C69 C125 1(3) . . . . ?
C1 C89 C111 C3 -176(2) . . . . ?
C1 C89 C111 C125 2(3) . . . . ?
C2 C23 C33 C141 -1(3) . . . . ?
C2 C23 C51 C31 2(3) . . . . ?
C2 C55 C95 P5 -171.5(15) . . . . ?
C2 C55 C95 C31 -7(3) . . . . ?
C2 C55 C134 C100 92(2) . . . . ?
C2 C55 C134 C117 -84(3) . . . . ?
C2 C129 C137 C141 -13(3) . . . . ?
C3 C111 C125 C69 -180(2) . . . . ?
C4 P3 C30 C58 150.2(17) . . . . ?
C4 P3 C30 C90 -22(2) . . . . ?
C4 P3 C100 C92 84.8(17) . . . . ?
C4 P3 C100 C134 -89.6(16) . . . . ?
C4 C10 C54 C79 6(3) . . . . ?
C4 C44 C75 C79 -4(3) . . . . ?
C5 C24 C87 P2 -178.6(13) . . . . ?
C5 C24 C87 C77 0(2) . . . . ?
C5 C70 C132 C61 -177.4(16) . . . . ?
C6 C20 C136 C15 1(3) . . . . ?
C6 C20 C136 C116 178.5(16) . . . . ?
C6 C72 C121 C15 6(3) . . . . ?
C7 C27 C107 C82 -1(3) . . . . ?
C8 C16 C52 C25 3(3) . . . . ?
C9 C35 C98 C102 5(3) . . . . ?
C10 C4 C44 C75 1(3) . . . . ?
C10 C54 C79 C75 -10(3) . . . . ?
C12 C14 C19 C116 3(3) . . . . ?
C12 C20 C136 C15 -176.7(15) . . . . ?
C12 C20 C136 C116 1(2) . . . . ?
C14 P6 C34 C36 105.9(14) . . . . ?
C14 P6 C34 C142 -72.0(16) . . . . ?
C14 P6 C96 C64 152.7(14) . . . . ?
C14 P6 C96 C126 -31.3(17) . . . . ?
C14 C12 C20 C6 -176.5(16) . . . . ?
C14 C12 C20 C136 1(2) . . . . ?
C14 C12 C68 C56 -88(2) . . . . ?
C14 C12 C68 C57 100(2) . . . . ?
C14 C19 C116 C136 -1(3) . . . . ?
C16 C8 C62 C40 1(3) . . . . ?
C17 C32 C81 C112 0(3) . . . . ?
C18 C26 C66 C46 -4(3) . . . . ?
C19 C116 C136 C15 176.5(17) . . . . ?
C19 C116 C136 C20 -1(3) . . . . ?
C20 C6 C72 C121 -1(2) . . . . ?
C20 C12 C14 P6 166.9(13) . . . . ?
C20 C12 C14 C19 -3(2) . . . . ?
C20 C12 C68 C56 96(2) . . . . ?
C20 C12 C68 C57 -75.3(19) . . . . ?
C22 C86 C88 C85 -177(2) . . . . ?
C22 C86 C117 C105 173.1(19) . . . . ?
C22 C86 C117 C134 0(3) . . . . ?
C22 C92 C100 P3 -166.7(17) . . . . ?
C22 C92 C100 C134 8(3) . . . . ?
C23 C2 C55 C95 3(3) . . . . ?
C23 C2 C55 C134 173.1(19) . . . . ?
C23 C2 C129 C137 10(3) . . . . ?
C23 C33 C141 C137 -3(3) . . . . ?
C24 C5 C70 C38 4(2) . . . . ?
C24 C5 C70 C132 178.9(16) . . . . ?
C25 C40 C62 C8 0(3) . . . . ?
C26 P2 C48 C50 -143.0(15) . . . . ?
C26 P2 C48 C99 32.7(17) . . . . ?
C26 P2 C87 C24 62.6(13) . . . . ?
C26 P2 C87 C77 -115.8(15) . . . . ?
C26 C18 C130 C60 2(3) . . . . ?
C27 C7 C120 C28 -4(3) . . . . ?
C28 C82 C83 O2 -159(2) . . . . ?
C28 C82 C83 O3 23(3) . . . . ?
C28 C82 C107 C27 -4(3) . . . . ?
C30 P3 C4 C10 -91.1(16) . . . . ?
C30 P3 C4 C44 91.8(19) . . . . ?
C30 P3 C100 C92 -25.1(18) . . . . ?
C30 P3 C100 C134 160.5(15) . . . . ?
C30 C90 C110 C114 -4(3) . . . . ?
C32 P1 C104 C128 174.4(15) . . . . ?
C32 P1 C104 C148 -6.9(17) . . . . ?
C32 P1 C124 C43 -110.5(17) . . . . ?
C32 P1 C124 C45 69.0(17) . . . . ?
C32 C17 C145 C94 3(3) . . . . ?
C32 C81 C112 C94 1(3) . . . . ?
C33 C23 C51 C31 -178.8(19) . . . . ?
C34 P6 C14 C12 -97.9(15) . . . . ?
C34 P6 C14 C19 72.0(15) . . . . ?
C34 P6 C96 C64 45.0(16) . . . . ?
C34 P6 C96 C126 -139.0(15) . . . . ?
C34 C36 C108 C118 -9(3) . . . . ?
C35 C9 C133 C57 2(3) . . . . ?
C35 C9 C133 C106 179(2) . . . . ?
C35 C98 C102 C57 -5(3) . . . . ?
C36 C34 C142 C138 -1(3) . . . . ?
C36 C108 C118 C138 7(3) . . . . ?
C37 C41 C126 C96 1(3) . . . . ?
C38 C70 C132 C61 -3(3) . . . . ?
C38 C77 C87 P2 177.2(13) . . . . ?
C38 C77 C87 C24 -1(2) . . . . ?
C38 C77 C128 C97 -76(2) . . . . ?
C38 C77 C128 C104 96(2) . . . . ?
C38 C113 C115 C61 0(3) . . . . ?
C40 P4 C56 C68 -53.8(16) . . . . ?
C40 P4 C56 C74 130.6(14) . . . . ?
C40 P4 C78 C76 -33.0(18) . . . . ?
C40 P4 C78 C84 141.8(14) . . . . ?
C40 C25 C52 C16 -2(3) . . . . ?
C41 C37 C144 C64 2(3) . . . . ?
C44 C4 C10 C54 -2(3) . . . . ?
C44 C75 C79 C54 9(3) . . . . ?
C46 C60 C130 C18 -7(3) . . . . ?
C47 C76 C78 P4 177.8(15) . . . . ?
C47 C76 C78 C84 3(3) . . . . ?
C47 C101 C139 C84 0(3) . . . . ?
C48 P2 C26 C18 89.2(15) . . . . ?
C48 P2 C26 C66 -84.5(17) . . . . ?
C48 P2 C87 C24 172.7(11) . . . . ?
C48 P2 C87 C77 -5.7(18) . . . . ?
C49 P5 C93 C42 -134.6(16) . . . . ?
C49 P5 C93 C65 45.7(17) . . . . ?
C49 P5 C95 C31 41.5(18) . . . . ?
C49 P5 C95 C55 -153.8(17) . . . . ?
C49 C67 C71 C143 -9(4) . . . . ?
C50 C39 C140 C21 3(3) . . . . ?
C50 C48 C99 C21 0(3) . . . . ?
C51 C23 C33 C141 180.0(19) . . . . ?
C51 C31 C95 P5 175.1(17) . . . . ?
C51 C31 C95 C55 9(3) . . . . ?
C52 C25 C40 P4 -177.8(14) . . . . ?
C52 C25 C40 C62 0(3) . . . . ?
C53 C103 C135 C29 -179.5(18) . . . . ?
C55 C2 C23 C33 -179.8(19) . . . . ?
C55 C2 C23 C51 0(3) . . . . ?
C55 C2 C129 C137 -173(2) . . . . ?
C56 P4 C40 C25 -45.2(17) . . . . ?
C56 P4 C40 C62 136.6(14) . . . . ?
C56 P4 C78 C76 81.4(17) . . . . ?
C56 P4 C78 C84 -103.8(15) . . . . ?
C56 C74 C106 C133 -2(3) . . . . ?
C58 C13 C114 C110 -10(3) . . . . ?
C58 C30 C90 C110 7(3) . . . . ?
C59 C1 C89 S2 -179.9(17) . . . . ?
C59 C1 C89 C111 -4(3) . . . . ?
C59 C69 C125 C111 -4(4) . . . . ?
C60 C46 C66 C26 -1(3) . . . . ?
C62 C8 C16 C52 -2(3) . . . . ?
C64 C96 C126 C41 1(3) . . . . ?
C66 C46 C60 C130 6(3) . . . . ?
C67 C49 C122 C11 -2(3) . . . . ?
C67 C71 C143 C11 7(4) . . . . ?
C68 C12 C14 P6 -9(2) . . . . ?
C68 C12 C14 C19 -178.4(15) . . . . ?
C68 C12 C20 C6 -1(2) . . . . ?
C68 C12 C20 C136 177.1(15) . . . . ?
C68 C56 C74 C106 1(3) . . . . ?
C68 C57 C102 C98 -174.2(19) . . . . ?
C68 C57 C133 C9 175.9(19) . . . . ?
C68 C57 C133 C106 -1(3) . . . . ?
C70 C5 C24 C87 -2(2) . . . . ?
C70 C38 C77 C87 4(2) . . . . ?
C70 C38 C77 C128 -179.0(16) . . . . ?
C70 C38 C113 C115 -3(3) . . . . ?
C72 C6 C20 C12 175.4(15) . . . . ?
C72 C6 C20 C136 -2(3) . . . . ?
C74 C56 C68 C12 -171.2(17) . . . . ?
C74 C56 C68 C57 0(3) . . . . ?
C74 C106 C133 C9 -175.1(19) . . . . ?
C74 C106 C133 C57 1(3) . . . . ?
C76 C47 C101 C139 -3(3) . . . . ?
C76 C78 C84 C139 -6(3) . . . . ?
C77 C38 C70 C5 -6(3) . . . . ?
C77 C38 C70 C132 179.6(16) . . . . ?
C77 C38 C113 C115 -178.6(16) . . . . ?
C78 P4 C40 C25 65.7(17) . . . . ?
C78 P4 C40 C62 -112.5(15) . . . . ?
C78 P4 C56 C68 -167.5(15) . . . . ?
C78 P4 C56 C74 16.9(16) . . . . ?
C78 C84 C139 C101 4(3) . . . . ?
C80 C43 C124 P1 180.0(14) . . . . ?
C80 C43 C124 C45 1(3) . . . . ?
C80 C63 C91 C45 -13(3) . . . . ?
C82 C28 C120 C7 -1(3) . . . . ?
C83 C82 C107 C27 174(2) . . . . ?
C86 C22 C92 C100 -5(3) . . . . ?
C86 C117 C134 C55 -179.2(18) . . . . ?
C86 C117 C134 C100 4(3) . . . . ?
C87 P2 C26 C18 -150.5(14) . . . . ?
C87 P2 C26 C66 35.8(18) . . . . ?
C87 P2 C48 C50 106.4(16) . . . . ?
C87 P2 C48 C99 -77.9(17) . . . . ?
C87 C77 C128 C97 100.9(19) . . . . ?
C87 C77 C128 C104 -87(2) . . . . ?
C88 C85 C127 C105 5(3) . . . . ?
C88 C86 C117 C105 -2(3) . . . . ?
C88 C86 C117 C134 -175.8(19) . . . . ?
C89 C1 C59 C69 2(3) . . . . ?
C89 C111 C125 C69 2(4) . . . . ?
C90 C30 C58 C13 -12(3) . . . . ?
C90 C110 C114 C13 6(3) . . . . ?
C91 C45 C124 P1 178.7(14) . . . . ?
C91 C45 C124 C43 -2(3) . . . . ?
C91 C63 C80 C43 11(3) . . . . ?
C92 C22 C86 C88 175(2) . . . . ?
C92 C22 C86 C117 1(3) . . . . ?
C92 C100 C134 C55 175.7(16) . . . . ?
C92 C100 C134 C117 -8(3) . . . . ?
C93 P5 C49 C67 -80(2) . . . . ?
C93 P5 C49 C122 90.9(18) . . . . ?
C93 P5 C95 C31 153.0(16) . . . . ?
C93 P5 C95 C55 -42(2) . . . . ?
C93 C42 C146 C123 5(3) . . . . ?
C93 C65 C131 C123 -6(3) . . . . ?
C95 P5 C49 C67 39(2) . . . . ?
C95 P5 C49 C122 -150.6(16) . . . . ?
C95 P5 C93 C42 113.2(16) . . . . ?
C95 P5 C93 C65 -66.4(18) . . . . ?
C95 C31 C51 C23 -7(3) . . . . ?
C95 C55 C134 C100 -98(2) . . . . ?
C95 C55 C134 C117 86(2) . . . . ?
C96 P6 C14 C12 154.5(14) . . . . ?
C96 P6 C14 C19 -35.7(16) . . . . ?
C96 P6 C34 C36 -143.1(14) . . . . ?
C96 P6 C34 C142 39.0(17) . . . . ?
C96 C64 C144 C37 0(3) . . . . ?
C97 C103 C135 C29 2(3) . . . . ?
C97 C109 C119 C29 3(3) . . . . ?
C99 C21 C140 C39 -1(3) . . . . ?
C99 C48 C50 C39 2(3) . . . . ?
C100 P3 C4 C10 159.5(15) . . . . ?
C100 P3 C4 C44 -18(2) . . . . ?
C100 P3 C30 C58 -101.5(18) . . . . ?
C100 P3 C30 C90 86.7(19) . . . . ?
C101 C47 C76 C78 1(3) . . . . ?
C102 C57 C68 C12 -10(3) . . . . ?
C102 C57 C68 C56 177.5(18) . . . . ?
C102 C57 C133 C9 -2(3) . . . . ?
C102 C57 C133 C106 -178.1(19) . . . . ?
C103 C53 C148 C104 0(3) . . . . ?
C103 C97 C109 C119 -1(3) . . . . ?
C103 C97 C128 C77 -179.1(16) . . . . ?
C103 C97 C128 C104 9(3) . . . . ?
C104 P1 C32 C17 88.2(18) . . . . ?
C104 P1 C32 C81 -92.3(17) . . . . ?
C104 P1 C124 C43 138.7(16) . . . . ?
C104 P1 C124 C45 -41.8(17) . . . . ?
C105 C117 C134 C55 8(3) . . . . ?
C105 C117 C134 C100 -168.9(19) . . . . ?
C107 C82 C83 O2 23(3) . . . . ?
C107 C82 C83 O3 -156(2) . . . . ?
C108 C118 C138 C142 -2(3) . . . . ?
C109 C97 C103 C53 179.8(19) . . . . ?
C109 C97 C103 C135 -2(3) . . . . ?
C109 C97 C128 C77 -5(3) . . . . ?
C109 C97 C128 C104 -177.3(18) . . . . ?
C112 C94 C145 C17 -2(4) . . . . ?
C113 C38 C70 C5 178.7(15) . . . . ?
C113 C38 C70 C132 4(2) . . . . ?
C113 C38 C77 C87 179.8(15) . . . . ?
C113 C38 C77 C128 -3(3) . . . . ?
C114 C13 C58 C30 13(3) . . . . ?
C115 C61 C132 C70 0(3) . . . . ?
C117 C86 C88 C85 -2(3) . . . . ?
C117 C105 C127 C85 -10(3) . . . . ?
C118 C138 C142 C34 -1(3) . . . . ?
C119 C29 C135 C103 0(3) . . . . ?
C120 C7 C27 C107 5(3) . . . . ?
C120 C28 C82 C83 -173(2) . . . . ?
C120 C28 C82 C107 5(3) . . . . ?
C121 C15 C136 C20 3(3) . . . . ?
C121 C15 C136 C116 -174.4(17) . . . . ?
C122 C11 C143 C71 -2(4) . . . . ?
C122 C49 C67 C71 6(3) . . . . ?
C124 P1 C32 C17 -22(2) . . . . ?
C124 P1 C32 C81 157.4(15) . . . . ?
C124 P1 C104 C128 -75.2(16) . . . . ?
C124 P1 C104 C148 103.6(15) . . . . ?
C124 C43 C80 C63 -5(3) . . . . ?
C124 C45 C91 C63 8(3) . . . . ?
C127 C85 C88 C86 1(3) . . . . ?
C127 C105 C117 C86 9(3) . . . . ?
C127 C105 C117 C134 -178(2) . . . . ?
C128 C77 C87 P2 0(2) . . . . ?
C128 C77 C87 C24 -178.2(15) . . . . ?
C128 C97 C103 C53 -6(3) . . . . ?
C128 C97 C103 C135 172.3(18) . . . . ?
C128 C97 C109 C119 -175(2) . . . . ?
C128 C104 C148 C53 3(3) . . . . ?
C129 C2 C23 C33 -3(3) . . . . ?
C129 C2 C23 C51 176.5(18) . . . . ?
C129 C2 C55 C95 -173.9(18) . . . . ?
C129 C2 C55 C134 -4(3) . . . . ?
C129 C137 C141 C33 9(3) . . . . ?
C130 C18 C26 P2 -171.1(14) . . . . ?
C130 C18 C26 C66 3(3) . . . . ?
C131 C65 C93 P5 -173.5(15) . . . . ?
C131 C65 C93 C42 7(3) . . . . ?
C131 C123 C146 C42 -4(3) . . . . ?
C132 C61 C115 C113 1(3) . . . . ?
C133 C9 C35 C98 -4(3) . . . . ?
C133 C57 C68 C12 172.0(17) . . . . ?
C133 C57 C68 C56 0(3) . . . . ?
C133 C57 C102 C98 3(3) . . . . ?
C134 C55 C95 P5 18(3) . . . . ?
C134 C55 C95 C31 -177.3(18) . . . . ?
C135 C29 C119 C109 -3(3) . . . . ?
C136 C15 C121 C72 -7(3) . . . . ?
C140 C21 C99 C48 -1(3) . . . . ?
C140 C39 C50 C48 -4(3) . . . . ?
C142 C34 C36 C108 6(3) . . . . ?
C143 C11 C122 C49 -1(4) . . . . ?
C144 C37 C41 C126 -3(3) . . . . ?
C144 C64 C96 P6 175.2(14) . . . . ?
C144 C64 C96 C126 -1(3) . . . . ?
C145 C17 C32 P1 178.2(16) . . . . ?
C145 C17 C32 C81 -1(3) . . . . ?
C145 C94 C112 C81 0(3) . . . . ?
C146 C42 C93 P5 174.3(13) . . . . ?
C146 C42 C93 C65 -6(3) . . . . ?
C146 C123 C131 C65 5(3) . . . . ?
C148 C53 C103 C97 2(3) . . . . ?
C148 C53 C103 C135 -176.5(18) . . . . ?
C148 C104 C128 C77 -178.9(16) . . . . ?
C148 C104 C128 C97 -7(3) . . . . ?

loop_
_smtbx_masks_void_nr
_smtbx_masks_void_average_x
_smtbx_masks_void_average_y
_smtbx_masks_void_average_z
_smtbx_masks_void_volume
_smtbx_masks_void_count_electrons
_smtbx_masks_void_content
1 0.438 -0.250 0.500 1536.5 370.2 ?
2 -0.476 0.250 0.000 1536.5 418.5 ?
